data_4108906
loop_
_publ_author_name
'Ping Jin'
'Scott J. Dalgarno'
'Charles Barnes'
'Simon J. Teat'
'Jerry L. Atwood'

_publ_section_title
;
 Ion Transport to the Interior of Metal-Organic Pyrogallol[4]arene
 Nanocapsules
;
_journal_name_full 'Journal of the American Chemical Society'
_journal_page_first 17262
_journal_page_last 17263
_journal_paper_doi 10.1021/ja807983t
_journal_volume 130
_journal_year 2008
_chemical_formula_sum 'C149.25 H217.75 Ag0.5 Ga6 N3.75 O59'
_chemical_formula_weight 3480.78
_chemical_name_systematic
; 
 ? 
;
_space_group_IT_number 2
_symmetry_cell_setting triclinic
_symmetry_space_group_name_Hall '-P 1'
_symmetry_space_group_name_H-M 'P -1'
_atom_sites_solution_hydrogens geom
_atom_sites_solution_primary direct
_atom_sites_solution_secondary difmap
_audit_creation_method SHELXL-97
_cell_angle_alpha 110.92(3)
_cell_angle_beta 106.34(3)
_cell_angle_gamma 107.66(3)
_cell_formula_units_Z 2
_cell_length_a 21.960(4)
_cell_length_b 22.811(5)
_cell_length_c 24.091(5)
_cell_measurement_temperature 173(2)
_cell_volume 9657(6)
_computing_cell_refinement 'SAINT (Bruker, 1998)'
_computing_data_collection 'SMART (Bruker, 1998)'
_computing_data_reduction 'SAINT (Bruker, 1998)'
_computing_molecular_graphics
;
 XSeed (Barbour, 2001)
;
_computing_publication_material 'local program'
_computing_structure_refinement 'SHELXL-97 (Sheldrick, 1997)'
_computing_structure_solution 'SHELXS-97 (Sheldrick, 1990)'
_diffrn_ambient_temperature 173(2)
_diffrn_measured_fraction_theta_full 0.963
_diffrn_measured_fraction_theta_max 0.963
_diffrn_measurement_device_type 'Bruker SMART 1000 CCD diffractometer'
_diffrn_radiation_monochromator graphite
_diffrn_radiation_source 'fine-focus sealed tube'
_diffrn_radiation_type MoK\a
_diffrn_radiation_wavelength 0.71073
_diffrn_reflns_av_R_equivalents 0.0298
_diffrn_reflns_av_sigmaI/netI 0.0637
_diffrn_reflns_limit_h_max 27
_diffrn_reflns_limit_h_min -28
_diffrn_reflns_limit_k_max 29
_diffrn_reflns_limit_k_min -29
_diffrn_reflns_limit_l_max 30
_diffrn_reflns_limit_l_min -24
_diffrn_reflns_number 68759
_diffrn_reflns_theta_full 27.22
_diffrn_reflns_theta_max 27.22
_diffrn_reflns_theta_min 1.48
_exptl_absorpt_coefficient_mu 0.949
_exptl_absorpt_correction_T_max 0.7027
_exptl_absorpt_correction_T_min 0.6483
_exptl_absorpt_correction_type multi-scan
_exptl_absorpt_process_details 'Bruker SADABS'
_exptl_crystal_colour Colourless
_exptl_crystal_density_diffrn 1.197
_exptl_crystal_description Block
_exptl_crystal_F_000 3642
_exptl_crystal_size_max 0.50
_exptl_crystal_size_mid 0.40
_exptl_crystal_size_min 0.40
_refine_diff_density_max 2.219
_refine_diff_density_min -0.944
_refine_diff_density_rms 0.174
_refine_ls_extinction_method none
_refine_ls_goodness_of_fit_ref 1.040
_refine_ls_hydrogen_treatment constr
_refine_ls_matrix_type fullcycle
_refine_ls_number_parameters 2229
_refine_ls_number_reflns 41525
_refine_ls_number_restraints 179
_refine_ls_restrained_S_all 1.042
_refine_ls_R_factor_all 0.1259
_refine_ls_R_factor_gt 0.0845
_refine_ls_shift/su_max 0.081
_refine_ls_shift/su_mean 0.005
_refine_ls_structure_factor_coef Fsqd
_refine_ls_weighting_details 'calc w=1/[\s^2^(Fo^2^)+(0.1955P)^2^+9.1207P] where P=(Fo^2^+2Fc^2^)/3'
_refine_ls_weighting_scheme calc
_refine_ls_wR_factor_gt 0.2510
_refine_ls_wR_factor_ref 0.2943
_reflns_number_gt 26683
_reflns_number_total 41525
_reflns_threshold_expression >2sigma(I)
_cod_data_source_file ja807983t_si_003.cif
_cod_data_source_block GaPgC4Ag
_cod_original_cell_volume 9657(3)
_cod_original_formula_sum 'C149.25 H217.75 Ag0.50 Ga6 N3.75 O59'
_cod_database_code 4108906

loop_
_symmetry_equiv_pos_as_xyz
'x, y, z'
'-x, -y, -z'

loop_
_atom_site_label
_atom_site_type_symbol
_atom_site_fract_x
_atom_site_fract_y
_atom_site_fract_z
_atom_site_U_iso_or_equiv
_atom_site_adp_type
_atom_site_occupancy
_atom_site_symmetry_multiplicity
_atom_site_calc_flag
_atom_site_refinement_flags
_atom_site_disorder_assembly
_atom_site_disorder_group
Ga1 Ga 0.35105(3) 0.47670(3) 0.15939(3) 0.03392(14) Uani 1 1 d . . .
O1 O 0.2634(2) 0.43670(18) 0.1627(2) 0.0379(8) Uani 1 1 d . . .
C1 C 0.1793(3) 0.3218(3) 0.1349(2) 0.0317(11) Uani 1 1 d . . .
Ga2 Ga 0.53245(3) 0.51419(3) 0.16983(3) 0.03193(14) Uani 1 1 d . . .
O2 O 0.36201(19) 0.39243(18) 0.1541(2) 0.0367(8) Uani 1 1 d . . .
C2 C 0.2453(3) 0.3683(3) 0.1468(3) 0.0334(11) Uani 1 1 d . . .
Ga3 Ga 0.41149(3) 0.33448(3) 0.12813(3) 0.03157(13) Uani 1 1 d . . .
O3 O 0.33888(18) 0.26084(18) 0.12528(18) 0.0334(8) Uani 1 1 d . . .
C3 C 0.2966(3) 0.3456(3) 0.1429(3) 0.0314(11) Uani 1 1 d . . .
Ga4 Ga 0.86325(3) 0.66799(3) 0.48000(3) 0.03649(15) Uani 1 1 d . . .
O4 O 0.34932(19) 0.1961(2) 0.1986(2) 0.0413(9) Uani 1 1 d . . .
H500 H 0.3424 0.2157 0.1755 0.050 Uiso 1 1 calc R . .
C4 C 0.2843(3) 0.2768(2) 0.1280(2) 0.0297(10) Uani 1 1 d . . .
Ga5 Ga 0.75570(3) 0.67845(3) 0.33656(3) 0.03522(14) Uani 1 1 d . . .
O5 O 0.3735(2) 0.1941(3) 0.3115(2) 0.0536(11) Uani 1 1 d . . .
H501 H 0.3742 0.1901 0.3449 0.064 Uiso 1 1 calc R . .
C5 C 0.2186(3) 0.2293(2) 0.1158(2) 0.0301(10) Uani 1 1 d . . .
Ga6 Ga 0.80344(3) 0.81041(3) 0.50849(3) 0.03520(14) Uani 1 1 d . . .
O6 O 0.2694(2) 0.1445(2) 0.34388(19) 0.0443(9) Uani 1 1 d . . .
H502 H 0.2332 0.1286 0.3497 0.053 Uiso 1 1 calc R . .
C6 C 0.1681(3) 0.2535(3) 0.1204(2) 0.0316(10) Uani 1 1 d . . .
H6 H 0.1234 0.2216 0.1131 0.038 Uiso 1 1 calc R . .
Ag7 Ag 0.52494(5) 0.79047(4) 0.33795(4) 0.0426(2) Uani 0.50 1 d P . .
O7 O 0.1752(2) 0.14880(19) 0.40013(17) 0.0368(8) Uani 1 1 d . . .
N7 N 0.5388(4) 0.6821(4) 0.3702(4) 0.0254(16) Uani 0.50 1 d P . .
C7 C 0.2063(3) 0.1547(2) 0.1012(2) 0.0309(10) Uani 1 1 d . . .
H7 H 0.2436 0.1473 0.0876 0.037 Uiso 1 1 calc R . .
O8 O 0.1643(2) 0.2580(2) 0.48015(18) 0.0436(10) Uani 1 1 d . . .
C8 C 0.2202(3) 0.1489(2) 0.1645(2) 0.0296(10) Uani 1 1 d . . .
O9 O 0.0992(2) 0.3246(2) 0.43520(18) 0.0403(9) Uani 1 1 d . . .
C9 C 0.2901(3) 0.1716(3) 0.2091(3) 0.0321(11) Uani 1 1 d . . .
O10 O 0.1446(2) 0.4261(2) 0.40162(19) 0.0486(10) Uani 1 1 d . . .
H503 H 0.1316 0.3918 0.4086 0.058 Uiso 1 1 calc R . .
C10 C 0.3042(3) 0.1700(3) 0.2679(3) 0.0369(12) Uani 1 1 d . . .
O11 O 0.2342(2) 0.5142(2) 0.3794(2) 0.0537(11) Uani 1 1 d . . .
H504 H 0.2649 0.5086 0.4041 0.064 Uiso 1 1 calc R . .
N11 N 0.1871(10) -0.0097(11) -0.1302(8) 0.133(7) Uani 0.50 1 d PDU . .
C11 C 0.2491(3) 0.1443(3) 0.2842(2) 0.0331(11) Uani 1 1 d . . .
O12 O 0.2260(2) 0.4854(2) 0.2607(2) 0.0464(10) Uani 1 1 d . . .
H505 H 0.2366 0.4677 0.2300 0.056 Uiso 1 1 calc R . .
C12 C 0.1784(3) 0.1199(2) 0.2404(2) 0.0289(10) Uani 1 1 d . . .
O13 O 0.45747(19) 0.27923(18) 0.09918(19) 0.0366(8) Uani 1 1 d . . .
C13 C 0.1667(3) 0.1248(2) 0.1820(2) 0.0297(10) Uani 1 1 d . . .
H13 H 0.1194 0.1105 0.1529 0.036 Uiso 1 1 calc R . .
O14 O 0.48944(19) 0.41227(18) 0.1322(2) 0.0377(8) Uani 1 1 d . . .
C14 C 0.1185(3) 0.0926(3) 0.2574(3) 0.0344(11) Uani 1 1 d . . .
H14 H 0.1338 0.0703 0.2841 0.041 Uiso 1 1 calc R . .
O15 O 0.61997(19) 0.50823(18) 0.17013(18) 0.0346(8) Uani 1 1 d . . .
C15 C 0.1108(3) 0.1541(3) 0.3030(2) 0.0327(11) Uani 1 1 d . . .
O16 O 0.7380(2) 0.59521(19) 0.25888(17) 0.0373(8) Uani 1 1 d . . .
C16 C 0.1400(3) 0.1776(3) 0.3714(3) 0.0346(11) Uani 1 1 d . . .
O17 O 0.8186(2) 0.6545(2) 0.38928(19) 0.0465(10) Uani 1 1 d . . .
C17 C 0.1341(3) 0.2346(3) 0.4125(2) 0.0370(12) Uani 1 1 d . . .
O18 O 0.8935(2) 0.6001(2) 0.44125(18) 0.0389(9) Uani 1 1 d . . .
C18 C 0.1002(3) 0.2687(3) 0.3891(3) 0.0354(11) Uani 1 1 d . . .
O19 O 0.8950(2) 0.5141(2) 0.4886(2) 0.0493(10) Uani 1 1 d . . .
H506 H 0.8899 0.5431 0.4762 0.059 Uiso 1 1 calc R . .
C19 C 0.0699(3) 0.2456(3) 0.3210(3) 0.0331(11) Uani 1 1 d . . .
O20 O 0.8054(3) 0.4274(2) 0.5098(2) 0.0749(17) Uani 1 1 d . . .
H507 H 0.7763 0.3948 0.5111 0.090 Uiso 1 1 calc R . .
C20 C 0.0765(3) 0.1889(3) 0.2803(2) 0.0316(11) Uani 1 1 d . . .
H20 H 0.0563 0.1730 0.2341 0.038 Uiso 1 1 calc R . .
O21 O 0.7189(3) 0.2900(2) 0.4171(2) 0.0595(12) Uani 1 1 d . . .
H508 H 0.6765 0.2735 0.3899 0.071 Uiso 1 1 calc R . .
C21 C 0.0332(3) 0.2836(3) 0.2950(3) 0.0325(11) Uani 1 1 d . . .
H21 H 0.0231 0.3115 0.3307 0.039 Uiso 1 1 calc R . .
O22 O 0.5944(2) 0.1858(2) 0.3138(2) 0.0491(10) Uani 1 1 d . . .
H509 H 0.5553 0.1730 0.3158 0.059 Uiso 1 1 calc R . .
C22 C 0.0836(3) 0.3361(3) 0.2841(3) 0.0323(11) Uani 1 1 d . . .
O23 O 0.4639(2) 0.1602(3) 0.2325(2) 0.0514(11) Uani 1 1 d . . .
H510 H 0.4277 0.1571 0.2055 0.062 Uiso 1 1 calc R . .
C23 C 0.1359(3) 0.4020(3) 0.3371(3) 0.0369(12) Uani 1 1 d . . .
O24 O 0.44108(19) 0.1733(2) 0.1230(2) 0.0406(9) Uani 1 1 d . . .
H511 H 0.4396 0.2107 0.1261 0.049 Uiso 1 1 calc R . .
C24 C 0.1829(3) 0.4501(3) 0.3273(3) 0.0405(13) Uani 1 1 d . . .
O25 O 0.57588(19) 0.61495(18) 0.19623(18) 0.0356(8) Uani 1 1 d . . .
C25 C 0.1781(3) 0.4326(3) 0.2637(3) 0.0363(12) Uani 1 1 d . . .
O26 O 0.4447(2) 0.52180(18) 0.1602(2) 0.0400(9) Uani 1 1 d . . .
C26 C 0.1269(3) 0.3676(3) 0.2101(3) 0.0310(10) Uani 1 1 d . . .
O27 O 0.3394(2) 0.55481(18) 0.1566(2) 0.0386(8) Uani 1 1 d . . .
C27 C 0.0818(3) 0.3207(3) 0.2215(2) 0.0318(11) Uani 1 1 d . . .
H27 H 0.0479 0.2757 0.1852 0.038 Uiso 1 1 calc R . .
O28 O 0.2631(2) 0.59485(19) 0.2131(2) 0.0441(9) Uani 1 1 d . . .
H512 H 0.2855 0.5774 0.1950 0.053 Uiso 1 1 calc R . .
C28 C 0.1243(3) 0.3481(3) 0.1414(3) 0.0351(11) Uani 1 1 d . . .
H28 H 0.1402 0.3931 0.1396 0.042 Uiso 1 1 calc R . .
O29 O 0.2671(2) 0.6332(2) 0.3331(2) 0.0546(11) Uani 1 1 d . . .
H513 H 0.2729 0.6518 0.3724 0.066 Uiso 1 1 calc R . .
C29 C 0.1348(3) 0.0984(3) 0.0428(3) 0.0359(11) Uani 1 1 d . . .
H29A H 0.0963 0.1035 0.0546 0.043 Uiso 1 1 calc R . .
H29B H 0.1303 0.1067 0.0045 0.043 Uiso 1 1 calc R . .
O30 O 0.3468(2) 0.7666(2) 0.4335(2) 0.0528(11) Uani 1 1 d . . .
H514 H 0.3881 0.7879 0.4643 0.063 Uiso 1 1 calc R . .
C30 C 0.1247(3) 0.0243(3) 0.0225(3) 0.0420(13) Uani 1 1 d . . .
H30A H 0.1188 0.0124 0.0569 0.050 Uiso 1 1 calc R . .
H30B H 0.1680 0.0216 0.0197 0.050 Uiso 1 1 calc R . .
O31 O 0.4781(2) 0.8557(2) 0.5323(2) 0.0490(10) Uani 1 1 d . . .
H515 H 0.4956 0.8506 0.5651 0.059 Uiso 1 1 calc R . .
C31 C 0.0610(3) -0.0295(3) -0.0433(3) 0.0502(15) Uani 1 1 d . . .
H31A H 0.0193 -0.0215 -0.0429 0.060 Uiso 1 1 calc R . .
H31B H 0.0705 -0.0219 -0.0786 0.060 Uiso 1 1 calc R . .
O32 O 0.6101(2) 0.8729(2) 0.5974(2) 0.0514(11) Uani 1 1 d . . .
H516 H 0.6128 0.8347 0.5851 0.062 Uiso 1 1 calc R . .
C32 C 0.0428(4) -0.1048(3) -0.0602(4) 0.071(2) Uani 1 1 d . . .
H32A H 0.0843 -0.1130 -0.0591 0.106 Uiso 1 1 calc R . .
H32B H 0.0033 -0.1361 -0.1045 0.106 Uiso 1 1 calc R . .
H32C H 0.0288 -0.1143 -0.0279 0.106 Uiso 1 1 calc R . .
O33 O 0.7159(2) 0.9226(2) 0.5693(2) 0.0453(9) Uani 1 1 d . . .
H517 H 0.7282 0.8948 0.5470 0.054 Uiso 1 1 calc R . .
C33 C 0.0482(3) 0.0356(3) 0.1985(3) 0.0459(14) Uani 1 1 d . A .
H33A H 0.0304 0.0561 0.1714 0.055 Uiso 1 1 calc R . .
H33B H 0.0132 0.0204 0.2149 0.055 Uiso 1 1 calc R . .
O34 O 0.7758(2) 0.87758(19) 0.49604(18) 0.0380(8) Uani 1 1 d . . .
C34 C 0.0529(4) -0.0290(4) 0.1543(4) 0.071(2) Uani 1 1 d . . .
O35 O 0.7760(2) 0.76605(19) 0.41099(18) 0.0373(8) Uani 1 1 d . . .
C35 C -0.013(2) -0.0878(15) 0.1158(18) 0.083(11) Uani 0.25 1 d P A 2
H35A H -0.0353 -0.0930 0.1452 0.100 Uiso 0.25 1 calc PR A 2
H35B H -0.0430 -0.0782 0.0844 0.100 Uiso 0.25 1 calc PR A 2
O36 O 0.6952(2) 0.70230(17) 0.27972(17) 0.0349(8) Uani 1 1 d . . .
C36 C -0.015(3) -0.148(2) 0.0816(19) 0.16(3) Uani 0.25 1 d P A 2
H36A H 0.0200 -0.1413 0.0639 0.246 Uiso 0.25 1 calc PR A 2
H36B H -0.0626 -0.1803 0.0451 0.246 Uiso 0.25 1 calc PR A 2
H36C H -0.0040 -0.1688 0.1103 0.246 Uiso 0.25 1 calc PR A 2
O37 O 0.4066(3) 0.5273(2) 0.2597(2) 0.0564(11) Uani 1 1 d . . .
C37 C 0.0777(8) -0.0663(7) 0.1847(6) 0.132(5) Uani 1 1 d . A 1
H37A H 0.0483 -0.0794 0.2068 0.159 Uiso 1 1 calc R A 1
H37B H 0.1274 -0.0349 0.2189 0.159 Uiso 1 1 calc R A 1
O38 O 0.3042(2) 0.4219(2) 0.0575(2) 0.0487(10) Uani 1 1 d . . .
C38 C 0.0745(11) -0.1363(8) 0.1321(9) 0.187(8) Uani 1 1 d . A 1
H38A H 0.0306 -0.1597 0.0912 0.280 Uiso 1 1 calc R A 1
H38B H 0.0752 -0.1681 0.1506 0.280 Uiso 1 1 calc R A 1
H38C H 0.1156 -0.1236 0.1224 0.280 Uiso 1 1 calc R A 1
O39 O 0.5561(2) 0.5289(2) 0.2588(2) 0.0511(10) Uani 1 1 d . . .
C39 C -0.0389(3) 0.2327(3) 0.2340(3) 0.0387(12) Uani 1 1 d . . .
H39A H -0.0306 0.2070 0.1963 0.046 Uiso 1 1 calc R . .
H39B H -0.0672 0.1978 0.2434 0.046 Uiso 1 1 calc R . .
O40 O 0.5085(2) 0.5019(2) 0.07676(19) 0.0453(9) Uani 1 1 d . . .
C40 C -0.0811(3) 0.2696(3) 0.2147(3) 0.0417(13) Uani 1 1 d . . .
H40A H -0.0492 0.3111 0.2148 0.050 Uiso 1 1 calc R . .
H40B H -0.0978 0.2869 0.2485 0.050 Uiso 1 1 calc R . .
O41 O 0.4753(2) 0.3766(2) 0.2260(2) 0.0546(11) Uani 1 1 d . . .
C41 C -0.1452(3) 0.2237(4) 0.1470(3) 0.0581(17) Uani 1 1 d . . .
H41A H -0.1285 0.2065 0.1132 0.070 Uiso 1 1 calc R . .
H41B H -0.1771 0.1821 0.1468 0.070 Uiso 1 1 calc R . .
O42 O 0.3517(2) 0.3092(2) 0.0332(2) 0.0465(10) Uani 1 1 d . . .
C42 C -0.1873(4) 0.2608(5) 0.1280(4) 0.072(2) Uani 1 1 d . . .
H42A H -0.2012 0.2809 0.1627 0.107 Uiso 1 1 calc R . .
H42B H -0.2300 0.2270 0.0863 0.107 Uiso 1 1 calc R . .
H42C H -0.1580 0.2984 0.1226 0.107 Uiso 1 1 calc R . .
O43 O 0.7646(3) 0.5947(3) 0.4543(3) 0.0713(15) Uani 1 1 d . . .
C43 C 0.0499(3) 0.2994(3) 0.0843(3) 0.0438(13) Uani 1 1 d . . .
H43A H 0.0533 0.2883 0.0420 0.053 Uiso 1 1 calc R . .
H43B H 0.0310 0.2547 0.0855 0.053 Uiso 1 1 calc R . .
O44 O 0.9527(2) 0.7466(2) 0.4990(2) 0.0576(12) Uani 1 1 d . . .
C44 C -0.0019(4) 0.3311(4) 0.0869(4) 0.0599(18) Uani 1 1 d . . .
H44A H -0.0113 0.3346 0.1255 0.072 Uiso 1 1 calc R . .
H44B H 0.0211 0.3794 0.0939 0.072 Uiso 1 1 calc R . .
O45 O 0.6773(2) 0.6248(2) 0.3500(2) 0.0466(10) Uani 1 1 d . . .
C45 C -0.0724(4) 0.2903(5) 0.0257(4) 0.085(3) Uani 1 1 d . . .
H45A H -0.0902 0.2395 0.0115 0.102 Uiso 1 1 calc R . .
H45B H -0.1076 0.3049 0.0364 0.102 Uiso 1 1 calc R . .
O46 O 0.8366(2) 0.7340(2) 0.3250(2) 0.0482(10) Uani 1 1 d . . .
C46 C -0.0651(6) 0.3027(8) -0.0303(5) 0.126(5) Uani 1 1 d . . .
H46A H -0.0425 0.3533 -0.0148 0.189 Uiso 1 1 calc R . .
H46B H -0.1123 0.2808 -0.0670 0.189 Uiso 1 1 calc R . .
H46C H -0.0359 0.2819 -0.0453 0.189 Uiso 1 1 calc R . .
O47 O 0.7014(2) 0.7398(2) 0.4810(2) 0.0502(10) Uani 1 1 d . . .
C47 C 0.5742(3) 0.2963(3) 0.1048(2) 0.0330(11) Uani 1 1 d . . .
O48 O 0.9048(2) 0.8686(3) 0.5257(2) 0.0594(12) Uani 1 1 d . . .
C48 C 0.5230(3) 0.3199(3) 0.1098(2) 0.0308(10) Uani 1 1 d . . .
O49 O 0.4880(6) 0.1424(9) 0.3483(7) 0.073(4) Uani 0.50 1 d P B 2
N49 N 0.3233(11) 0.5053(10) -0.0002(11) 0.157(8) Uiso 0.75 1 d PD C 1
C49 C 0.5416(3) 0.3912(3) 0.1296(3) 0.0351(11) Uani 1 1 d . . .
O50 O 0.5092(7) 0.1916(8) 0.3762(7) 0.074(4) Uani 0.50 1 d P D 1
C50 C 0.6087(3) 0.4389(2) 0.1473(2) 0.0302(10) Uani 1 1 d . . .
O51 O 0.2872(15) 0.669(2) 0.4636(18) 0.103(8) Uani 0.50 1 d PU E 2
C51 C 0.6613(3) 0.4175(3) 0.1421(2) 0.0306(10) Uani 1 1 d . . .
O52 O 0.3113(13) 0.668(2) 0.4766(17) 0.081(6) Uani 0.50 1 d PU F 1
C52 C 0.6410(3) 0.3452(3) 0.1199(2) 0.0323(11) Uani 1 1 d . . .
H52 H 0.6751 0.3289 0.1149 0.039 Uiso 1 1 calc R . .
O53 O 0.4233(18) 0.6789(18) 0.5374(17) 0.118(10) Uiso 0.25 1 d P . .
C53 C 0.7356(3) 0.4701(3) 0.1613(2) 0.0326(11) Uani 1 1 d . . .
H53 H 0.7305 0.5079 0.1516 0.039 Uiso 1 1 calc R . .
O54 O 0.4647(15) 0.6900(15) 0.4692(14) 0.098(8) Uiso 0.25 1 d P . .
C54 C 0.7800(3) 0.5048(3) 0.2358(3) 0.0334(11) Uani 1 1 d . . .
O55 O 0.3607(8) 0.5037(8) 0.3434(7) 0.099(4) Uiso 0.50 1 d P . .
N55 N 0.2352(10) -0.0741(11) 0.0304(9) 0.103(6) Uani 0.50 1 d PD . .
C55 C 0.7789(3) 0.5641(3) 0.2787(3) 0.0352(11) Uani 1 1 d . . .
O56 O 0.4838(4) 0.6701(4) 0.3265(4) 0.0397(17) Uani 0.50 1 d P . .
C56 C 0.8193(3) 0.5951(3) 0.3463(3) 0.0369(12) Uani 1 1 d . . .
O57 O 0.5878(4) 0.7455(4) 0.4054(4) 0.045(2) Uani 0.50 1 d P . .
C57 C 0.8594(3) 0.5672(3) 0.3738(3) 0.0355(11) Uani 1 1 d . . .
O58 O 0.5473(4) 0.6349(4) 0.3792(4) 0.044(2) Uani 0.50 1 d P . .
C58 C 0.8610(3) 0.5074(3) 0.3322(3) 0.0338(11) Uani 1 1 d . . .
O59 O 0.9558(8) 0.6661(8) 0.2948(8) 0.106(4) Uiso 0.50 1 d PD . .
C59 C 0.8213(3) 0.4787(3) 0.2635(3) 0.0351(11) Uani 1 1 d . . .
H59 H 0.8232 0.4388 0.2346 0.042 Uiso 1 1 calc R . .
O60 O 0.7147(14) 0.5516(14) 0.5236(13) 0.091(7) Uiso 0.25 1 d P G 1
C60 C 0.9024(3) 0.4744(3) 0.3612(3) 0.0359(11) Uani 1 1 d . . .
H60 H 0.9414 0.5132 0.4052 0.043 Uiso 1 1 calc R . .
C61 C 0.8543(3) 0.4223(3) 0.3750(3) 0.0343(11) Uani 1 1 d . . .
O62 O 0.8213(9) 0.7414(9) 0.2154(8) 0.107(5) Uiso 0.50 1 d P H 1
C62 C 0.8522(3) 0.4464(3) 0.4361(3) 0.0417(13) Uani 1 1 d . . .
O63 O 0.8224(7) 0.7064(8) 0.2057(7) 0.086(4) Uiso 0.50 1 d P I 2
C63 C 0.8068(4) 0.4020(3) 0.4487(3) 0.0523(16) Uani 1 1 d . . .
O64 O 1.0044(12) 0.9609(12) 0.6467(11) 0.075(6) Uiso 0.25 1 d P J 2
C64 C 0.7632(4) 0.3320(3) 0.4017(3) 0.0457(14) Uani 1 1 d . . .
O65 O 1.0290(13) 0.8796(13) 0.5991(13) 0.084(7) Uiso 0.25 1 d P . .
C65 C 0.7645(3) 0.3058(3) 0.3409(3) 0.0384(12) Uani 1 1 d . . .
O66 O 1.0661(12) 0.9149(12) 0.7157(12) 0.077(6) Uiso 0.25 1 d P . .
C66 C 0.8098(3) 0.3523(3) 0.3287(3) 0.0351(11) Uani 1 1 d . . .
H66 H 0.8101 0.3352 0.2866 0.042 Uiso 1 1 calc R . .
O67 O 1.0495(6) 0.7206(7) 0.4647(6) 0.084(3) Uiso 0.50 1 d PD . .
C67 C 0.7170(3) 0.2272(3) 0.2895(3) 0.0394(12) Uani 1 1 d . . .
H67 H 0.7079 0.2023 0.3152 0.047 Uiso 1 1 calc R . .
O68 O 0.2459(5) 0.1862(5) -0.0578(5) 0.067(3) Uani 0.50 1 d P . .
C68 C 0.6439(3) 0.2143(3) 0.2440(3) 0.0359(11) Uani 1 1 d . . .
O69 O 0.4092(3) 0.3775(3) -0.0245(3) 0.0757(16) Uani 1 1 d . . .
C69 C 0.5858(3) 0.1937(3) 0.2586(3) 0.0403(13) Uani 1 1 d . . .
O70 O 0.9067(8) 0.8697(6) 0.4147(6) 0.111(6) Uani 0.50 1 d PDU . .
C70 C 0.5201(3) 0.1804(3) 0.2168(3) 0.0413(13) Uani 1 1 d . . .
O71 O 0.9773(10) 1.0049(11) 0.6275(11) 0.082(7) Uani 0.25 1 d PDU K 1
C71 C 0.5095(3) 0.1881(3) 0.1605(3) 0.0357(11) Uani 1 1 d . . .
O72 O 0.1792(18) 0.7566(18) 0.3285(17) 0.118(10) Uiso 0.25 1 d P . .
C72 C 0.5663(3) 0.2093(3) 0.1453(3) 0.0325(11) Uani 1 1 d . . .
O73 O 0.6664(7) 0.4029(7) 0.2930(6) 0.084(3) Uiso 0.50 1 d PD . .
N73 N 0.4731(15) 0.3203(15) 0.3110(15) 0.081(8) Uiso 0.25 1 d PD . .
C73 C 0.6323(3) 0.2222(3) 0.1882(3) 0.0345(11) Uani 1 1 d . . .
H73 H 0.6715 0.2373 0.1786 0.041 Uiso 1 1 calc R . .
O74 O 0.2982(17) 0.5113(15) -0.0009(15) 0.085(8) Uiso 0.25 1 d P L 2
C74 C 0.5554(3) 0.2198(3) 0.0846(3) 0.0323(11) Uani 1 1 d . . .
H74 H 0.5033 0.1926 0.0549 0.039 Uiso 1 1 calc R . .
O75 O 0.6447(14) 0.7141(14) 0.5568(13) 0.088(7) Uiso 0.25 1 d P . .
C75 C 0.7694(3) 0.4376(3) 0.1198(3) 0.0469(14) Uani 1 1 d . . .
H75A H 0.7355 0.4132 0.0725 0.056 Uiso 1 1 calc R . .
H75B H 0.7779 0.4019 0.1304 0.056 Uiso 1 1 calc R . .
C76 C 0.8397(4) 0.4910(4) 0.1303(4) 0.0620(19) Uani 1 1 d . . .
H76A H 0.8317 0.5277 0.1211 0.074 Uiso 1 1 calc R . .
H76B H 0.8743 0.5142 0.1772 0.074 Uiso 1 1 calc R . .
C77 C 0.8712(5) 0.4580(6) 0.0868(6) 0.106(4) Uani 1 1 d . . .
H77A H 0.8756 0.4189 0.0937 0.127 Uiso 1 1 calc R . .
H77B H 0.8376 0.4375 0.0400 0.127 Uiso 1 1 calc R . .
C78 C 0.9424(8) 0.5069(9) 0.0983(8) 0.159(6) Uani 1 1 d . . .
H78A H 0.9564 0.5545 0.1320 0.238 Uiso 1 1 calc R . .
H78B H 0.9396 0.5069 0.0570 0.238 Uiso 1 1 calc R . .
H78C H 0.9776 0.4913 0.1135 0.238 Uiso 1 1 calc R . .
C79 C 0.9387(3) 0.4443(3) 0.3201(3) 0.0447(14) Uani 1 1 d . . .
H79A H 0.9607 0.4198 0.3391 0.054 Uiso 1 1 calc R . .
H79B H 0.9022 0.4094 0.2744 0.054 Uiso 1 1 calc R . .
C80 C 0.9949(4) 0.5005(3) 0.3184(4) 0.0555(17) Uani 1 1 d . . .
H80A H 1.0364 0.5285 0.3623 0.067 Uiso 1 1 calc R . .
H80B H 0.9759 0.5324 0.3105 0.067 Uiso 1 1 calc R . .
C81 C 1.0203(4) 0.4733(4) 0.2660(4) 0.0619(18) Uani 1 1 d . . .
H81A H 1.0377 0.4399 0.2727 0.074 Uiso 1 1 calc R . .
H81B H 0.9793 0.4471 0.2218 0.074 Uiso 1 1 calc R . .
C82 C 1.0767(5) 0.5284(5) 0.2670(6) 0.085(3) Uani 1 1 d . . .
H82A H 1.0601 0.5619 0.2607 0.128 Uiso 1 1 calc R . .
H82B H 1.0891 0.5073 0.2314 0.128 Uiso 1 1 calc R . .
H82C H 1.1186 0.5529 0.3097 0.128 Uiso 1 1 calc R . .
C83 C 0.7527(3) 0.1940(3) 0.2508(3) 0.0500(15) Uani 1 1 d . . .
H83A H 0.7593 0.2146 0.2218 0.060 Uiso 1 1 calc R . .
H83B H 0.8004 0.2059 0.2824 0.060 Uiso 1 1 calc R . .
C84 C 0.7113(6) 0.1147(5) 0.2088(7) 0.107(4) Uani 1 1 d . . .
C85 C 0.6740(14) 0.0731(11) 0.2347(12) 0.216(9) Uani 1 1 d U . .
H85A H 0.6390 0.0250 0.1987 0.259 Uiso 1 1 calc R . .
H85B H 0.6490 0.0960 0.2561 0.259 Uiso 1 1 calc R . .
C86 C 0.7313(14) 0.0712(12) 0.2837(12) 0.228(9) Uani 1 1 d U . .
H86A H 0.7230 0.0224 0.2696 0.342 Uiso 1 1 calc R . .
H86B H 0.7312 0.0915 0.3270 0.342 Uiso 1 1 calc R . .
H86C H 0.7774 0.0985 0.2868 0.342 Uiso 1 1 calc R . .
C87 C 0.737(2) 0.0822(19) 0.167(2) 0.095(12) Uani 0.25 1 d P . .
H87A H 0.7273 0.0346 0.1618 0.114 Uiso 0.25 1 calc PR . .
H87B H 0.7892 0.1102 0.1850 0.114 Uiso 0.25 1 calc PR . .
C88 C 0.693(2) 0.078(2) 0.093(2) 0.122(17) Uani 0.25 1 d P . .
H88A H 0.6414 0.0525 0.0780 0.182 Uiso 0.25 1 calc PR . .
H88B H 0.7063 0.0523 0.0601 0.182 Uiso 0.25 1 calc PR . .
H88C H 0.7054 0.1252 0.0992 0.182 Uiso 0.25 1 calc PR . .
C89 C 0.5923(3) 0.1900(3) 0.0443(3) 0.0452(14) Uani 1 1 d . . .
H89A H 0.5869 0.2029 0.0087 0.054 Uiso 1 1 calc R . .
H89B H 0.6438 0.2119 0.0735 0.054 Uiso 1 1 calc R . .
C90 C 0.5624(4) 0.1103(3) 0.0137(4) 0.0548(17) Uani 1 1 d . . .
H90A H 0.5725 0.0977 0.0494 0.066 Uiso 1 1 calc R . .
H90B H 0.5102 0.0886 -0.0118 0.066 Uiso 1 1 calc R . .
C91 C 0.5939(5) 0.0806(4) -0.0317(5) 0.084(3) Uani 1 1 d . . .
H91A H 0.6458 0.1002 -0.0057 0.101 Uiso 1 1 calc R . .
H91B H 0.5862 0.0953 -0.0660 0.101 Uiso 1 1 calc R . .
C92 C 0.5601(6) -0.0011(4) -0.0657(6) 0.114(4) Uani 1 1 d . . .
H92A H 0.5636 -0.0161 -0.0320 0.171 Uiso 1 1 calc R . .
H92B H 0.5854 -0.0177 -0.0904 0.171 Uiso 1 1 calc R . .
H92C H 0.5100 -0.0209 -0.0961 0.171 Uiso 1 1 calc R . .
C95 C 0.5364(3) 0.7060(3) 0.2017(2) 0.0323(11) Uani 1 1 d . . .
C96 C 0.5234(3) 0.6381(3) 0.1901(3) 0.0337(11) Uani 1 1 d . . .
N97 N 0.5223(5) 0.9158(4) 0.2730(4) 0.0336(19) Uani 0.50 1 d P . .
C97 C 0.4575(3) 0.5895(3) 0.1725(3) 0.0362(12) Uani 1 1 d . . .
C98 C 0.4009(3) 0.6062(3) 0.1692(3) 0.0344(11) Uani 1 1 d . . .
C99 C 0.4121(3) 0.6742(3) 0.1825(3) 0.0350(11) Uani 1 1 d . . .
C100 C 0.4798(3) 0.7224(3) 0.1981(2) 0.0343(11) Uani 1 1 d . . .
H100 H 0.4875 0.7687 0.2066 0.041 Uiso 1 1 calc R . .
C101 C 0.3511(3) 0.6932(3) 0.1819(3) 0.0362(12) Uani 1 1 d . . .
H101 H 0.3062 0.6490 0.1494 0.043 Uiso 1 1 calc R . .
C102 C 0.3507(3) 0.7136(3) 0.2497(3) 0.0357(12) Uani 1 1 d . . .
C103 C 0.3078(3) 0.6636(3) 0.2603(3) 0.0384(12) Uani 1 1 d . . .
C104 C 0.3085(3) 0.6824(3) 0.3226(3) 0.0440(13) Uani 1 1 d . . .
C105 C 0.3505(3) 0.7506(3) 0.3736(3) 0.0434(13) Uani 1 1 d . . .
C106 C 0.3933(3) 0.8021(3) 0.3642(3) 0.0362(12) Uani 1 1 d . . .
C107 C 0.3934(3) 0.7818(3) 0.3026(3) 0.0369(12) Uani 1 1 d . . .
H107 H 0.4237 0.8159 0.2962 0.044 Uiso 1 1 calc R . .
C108 C 0.4397(3) 0.8789(3) 0.4205(3) 0.0379(12) Uani 1 1 d . . .
H108 H 0.4177 0.8863 0.4520 0.045 Uiso 1 1 calc R . .
C109 C 0.5143(3) 0.8909(3) 0.4589(3) 0.0360(12) Uani 1 1 d . . .
C110 C 0.5299(3) 0.8784(3) 0.5123(3) 0.0413(13) Uani 1 1 d . . .
C111 C 0.5976(3) 0.8879(3) 0.5474(3) 0.0406(13) Uani 1 1 d . . .
C112 C 0.6516(3) 0.9124(3) 0.5300(3) 0.0376(12) Uani 1 1 d . . .
C113 C 0.6375(3) 0.9253(3) 0.4758(3) 0.0350(11) Uani 1 1 d . . .
C114 C 0.5695(3) 0.9139(3) 0.4417(3) 0.0375(12) Uani 1 1 d . . .
H114 H 0.5595 0.9220 0.4049 0.045 Uiso 1 1 calc R . .
C115 C 0.6978(3) 0.9502(3) 0.4568(3) 0.0366(12) Uani 1 1 d . . .
H115 H 0.7434 0.9747 0.4977 0.044 Uiso 1 1 calc R . .
C116 C 0.6988(3) 0.8859(3) 0.4073(3) 0.0337(11) Uani 1 1 d . . .
C117 C 0.7376(3) 0.8552(3) 0.4306(3) 0.0337(11) Uani 1 1 d . . .
C118 C 0.7366(3) 0.7956(3) 0.3858(3) 0.0352(11) Uani 1 1 d . . .
C119 C 0.6955(3) 0.7646(3) 0.3189(3) 0.0331(11) Uani 1 1 d . . .
C120 C 0.6566(3) 0.7943(3) 0.2931(3) 0.0336(11) Uani 1 1 d . . .
C121 C 0.6590(3) 0.8552(3) 0.3384(3) 0.0345(11) Uani 1 1 d . . .
H121 H 0.6330 0.8766 0.3221 0.041 Uiso 1 1 calc R . .
C122 C 0.6107(3) 0.7589(3) 0.2195(3) 0.0364(12) Uani 1 1 d . N .
H122 H 0.6324 0.7311 0.1973 0.044 Uiso 1 1 calc R . .
C123 C 0.3498(4) 0.7477(3) 0.1590(3) 0.0488(15) Uani 1 1 d . . .
H12A H 0.3920 0.7930 0.1923 0.059 Uiso 1 1 calc R . .
H12B H 0.3546 0.7327 0.1172 0.059 Uiso 1 1 calc R . .
C126 C 0.2887(5) 0.7593(5) 0.1487(5) 0.082(2) Uani 1 1 d . . .
H12C H 0.2850 0.7764 0.1910 0.098 Uiso 1 1 calc R . .
H12D H 0.2462 0.7136 0.1168 0.098 Uiso 1 1 calc R . .
C127 C 0.2871(6) 0.8117(6) 0.1229(6) 0.104(4) Uani 1 1 d D . .
H12E H 0.2454 0.8203 0.1220 0.125 Uiso 1 1 calc R . .
H12F H 0.3305 0.8569 0.1532 0.125 Uiso 1 1 calc R . .
C128 C 0.2833(9) 0.7843(7) 0.0561(6) 0.155(6) Uani 1 1 d D . .
H12G H 0.3232 0.7733 0.0565 0.232 Uiso 1 1 calc R . .
H12H H 0.2856 0.8197 0.0418 0.232 Uiso 1 1 calc R . .
H12I H 0.2384 0.7415 0.0255 0.232 Uiso 1 1 calc R . .
C130 C 0.4380(3) 0.9315(3) 0.3942(3) 0.0429(13) Uani 1 1 d . M .
H13A H 0.4701 0.9800 0.4309 0.051 Uiso 1 1 calc R . .
H13B H 0.4557 0.9231 0.3600 0.051 Uiso 1 1 calc R . .
C131 C 0.3624(4) 0.9239(4) 0.3645(3) 0.0564(17) Uani 1 1 d D . .
C132 C 0.354(3) 0.960(10) 0.322(8) 0.076(6) Uani 0.33 1 d PDU M 1
H13C H 0.3909 1.0099 0.3503 0.091 Uiso 0.33 1 calc PR M 1
H13D H 0.3672 0.9390 0.2865 0.091 Uiso 0.33 1 calc PR M 1
C133 C 0.2734(11) 0.9384(10) 0.2881(12) 0.085(5) Uani 0.67 1 d PDU M 2
H13E H 0.2415 0.8888 0.2558 0.127 Uiso 0.67 1 calc PR M 2
H13F H 0.2685 0.9675 0.2672 0.127 Uiso 0.67 1 calc PR M 2
H13G H 0.2610 0.9519 0.3253 0.127 Uiso 0.67 1 calc PR M 2
C134 C 0.3525(17) 0.950(5) 0.314(4) 0.074(4) Uani 0.67 1 d PDU M 2
H13H H 0.3611 0.9223 0.2773 0.088 Uiso 0.67 1 calc PR M 2
H13I H 0.3860 0.9999 0.3349 0.088 Uiso 0.67 1 calc PR M 2
C135 C 0.288(2) 0.963(2) 0.290(3) 0.094(9) Uani 0.33 1 d PDU M 1
H13J H 0.2473 0.9204 0.2780 0.141 Uiso 0.33 1 calc PR M 1
H13K H 0.2862 0.9654 0.2494 0.141 Uiso 0.33 1 calc PR M 1
H13L H 0.2871 1.0044 0.3198 0.141 Uiso 0.33 1 calc PR M 1
C136 C 0.6956(4) 1.0037(3) 0.4319(3) 0.0474(14) Uani 1 1 d . . .
H13M H 0.7326 1.0136 0.4161 0.057 Uiso 1 1 calc R . .
H13N H 0.6488 0.9837 0.3944 0.057 Uiso 1 1 calc R . .
C137 C 0.7086(5) 1.0723(3) 0.4881(4) 0.0618(19) Uani 1 1 d . . .
H13O H 0.6678 1.0631 0.4992 0.074 Uiso 1 1 calc R . .
H13P H 0.7516 1.0878 0.5278 0.074 Uiso 1 1 calc R . .
C138 C 0.7182(5) 1.1314(4) 0.4705(5) 0.073(2) Uani 1 1 d . . .
H13Q H 0.7292 1.1747 0.5095 0.087 Uiso 1 1 calc R . .
H13R H 0.7591 1.1409 0.4596 0.087 Uiso 1 1 calc R . .
C139 C 0.6559(7) 1.1149(6) 0.4153(6) 0.107(4) Uani 1 1 d . . .
H13S H 0.6544 1.0837 0.3739 0.160 Uiso 1 1 calc R . .
H13T H 0.6579 1.1583 0.4152 0.160 Uiso 1 1 calc R . .
H13U H 0.6132 1.0914 0.4193 0.160 Uiso 1 1 calc R . .
C140 C 0.6099(4) 0.8116(4) 0.1933(4) 0.0585(17) Uani 1 1 d U . .
C141 C 0.6695(11) 0.8504(10) 0.1906(10) 0.091(4) Uani 0.50 1 d PU N 1
H14A H 0.6878 0.8181 0.1701 0.110 Uiso 0.50 1 calc PR N 1
H14B H 0.7062 0.8842 0.2365 0.110 Uiso 0.50 1 calc PR N 1
C142 C 0.6620(14) 0.8906(13) 0.1542(12) 0.120(5) Uani 0.50 1 d PU N 1
H14C H 0.6545 0.9310 0.1784 0.144 Uiso 0.50 1 calc PR N 1
H14D H 0.7041 0.9075 0.1461 0.144 Uiso 0.50 1 calc PR N 1
C144 C 0.5802(10) 0.7803(8) 0.1200(7) 0.068(3) Uani 0.50 1 d PU N 2
H14E H 0.5279 0.7538 0.1011 0.082 Uiso 0.50 1 calc PR N 2
H14F H 0.5983 0.7463 0.1034 0.082 Uiso 0.50 1 calc PR N 2
C145 C 0.5989(7) 0.8372(7) 0.0926(6) 0.126(4) Uani 1 1 d U . .
C146 C 0.5661(15) 0.8838(13) 0.1165(12) 0.123(7) Uani 0.50 1 d PU N 2
H14G H 0.5982 0.9204 0.1624 0.184 Uiso 0.50 1 calc PR N 2
H14H H 0.5207 0.8558 0.1141 0.184 Uiso 0.50 1 calc PR N 2
H14I H 0.5579 0.9058 0.0887 0.184 Uiso 0.50 1 calc PR N 2
C200 C 1.0823(7) 0.6929(8) 0.4901(7) 0.059(3) Uiso 0.50 1 d PD . .
C201 C 1.0675(10) 0.6684(10) 0.5367(9) 0.082(5) Uiso 0.50 1 d PD . .
H20A H 1.0719 0.7074 0.5748 0.123 Uiso 0.50 1 calc PR . .
H20B H 1.1017 0.6516 0.5517 0.123 Uiso 0.50 1 calc PR . .
H20C H 1.0192 0.6299 0.5141 0.123 Uiso 0.50 1 calc PR . .
C202 C 0.1442(14) 0.1272(13) -0.1532(13) 0.153(10) Uani 0.50 1 d PU . .
H20D H 0.1709 0.1269 -0.1797 0.229 Uiso 0.50 1 calc PR . .
H20E H 0.1044 0.1367 -0.1710 0.229 Uiso 0.50 1 calc PR . .
H20F H 0.1257 0.0814 -0.1550 0.229 Uiso 0.50 1 calc PR . .
C203 C 0.1904(11) 0.1813(8) -0.0856(9) 0.084(5) Uani 0.50 1 d PU . .
C204 C 0.1612(9) 0.2290(9) -0.0501(9) 0.078(5) Uani 0.50 1 d PU . .
H20G H 0.1518 0.2173 -0.0170 0.117 Uiso 0.50 1 calc PR . .
H20H H 0.1170 0.2215 -0.0826 0.117 Uiso 0.50 1 calc PR . .
H20I H 0.1963 0.2783 -0.0283 0.117 Uiso 0.50 1 calc PR . .
C205 C 0.2977(9) 0.0786(13) -0.0192(8) 0.102(6) Uani 0.50 1 d PDU . .
H20J H 0.2972 0.0608 0.0123 0.153 Uiso 0.50 1 calc PR . .
H20K H 0.3018 0.1262 0.0001 0.153 Uiso 0.50 1 calc PR . .
H20L H 0.3382 0.0796 -0.0290 0.153 Uiso 0.50 1 calc PR . .
C208 C 0.2917(12) 0.0063(9) 0.1488(9) 0.105(7) Uani 0.50 1 d PD . .
H20M H 0.3314 0.0472 0.1562 0.158 Uiso 0.50 1 calc PR . .
H20N H 0.3100 -0.0157 0.1732 0.158 Uiso 0.50 1 calc PR . .
H20O H 0.2595 0.0215 0.1642 0.158 Uiso 0.50 1 calc PR . .
C209 C 0.2553(9) -0.0414(8) 0.0824(8) 0.078(5) Uani 0.50 1 d PD . .
C210 C 0.2980(4) 0.3229(4) -0.0923(4) 0.082(3) Uani 1 1 d . . .
H21A H 0.2612 0.3388 -0.1004 0.123 Uiso 1 1 calc R . .
H21B H 0.2969 0.3055 -0.0607 0.123 Uiso 1 1 calc R . .
H21C H 0.2892 0.2851 -0.1340 0.123 Uiso 1 1 calc R . .
C211 C 0.3559(3) 0.3717(4) -0.0699(3) 0.0592(19) Uani 1 1 d . . .
N212 N 0.1544(15) 0.4693(13) 0.0498(13) 0.074(7) Uiso 0.25 1 d PD . .
C214 C 0.8435(11) 0.9042(14) 0.3376(11) 0.128(8) Uani 0.50 1 d PDU . .
H21D H 0.8020 0.9117 0.3383 0.192 Uiso 0.50 1 calc PR . .
H21E H 0.8276 0.8558 0.3043 0.192 Uiso 0.50 1 calc PR . .
H21F H 0.8714 0.9370 0.3266 0.192 Uiso 0.50 1 calc PR . .
C215 C 0.8868(9) 0.9162(10) 0.4018(9) 0.105(6) Uani 0.50 1 d PDU . .
C216 C 0.9087(12) 0.9854(9) 0.4517(11) 0.114(7) Uani 0.50 1 d PDU . .
H21G H 0.9594 1.0141 0.4669 0.172 Uiso 0.50 1 calc PR . .
H21H H 0.9004 0.9833 0.4890 0.172 Uiso 0.50 1 calc PR . .
H21I H 0.8813 1.0065 0.4336 0.172 Uiso 0.50 1 calc PR . .
C217 C 1.002(4) 0.777(2) 0.379(3) 0.31(3) Uiso 0.50 1 d PD . .
C218 C 0.9839(18) 0.7046(18) 0.3532(12) 0.159(12) Uiso 0.50 1 d PD . .
C220 C 0.3657(3) 0.4106(4) -0.0921(4) 0.062(2) Uani 1 1 d . . .
H22A H 0.3199 0.4058 -0.1190 0.093 Uiso 1 1 calc R . .
H22B H 0.3901 0.3989 -0.1196 0.093 Uiso 1 1 calc R . .
H22C H 0.3950 0.4590 -0.0560 0.093 Uiso 1 1 calc R . .
C221 C 1.0081(19) 1.1168(17) 0.6970(19) 0.110(12) Uani 0.25 1 d PDU K 1
H22D H 1.0494 1.1268 0.6873 0.165 Uiso 0.25 1 calc PR K 1
H22E H 1.0227 1.1227 0.7418 0.165 Uiso 0.25 1 calc PR K 1
H22F H 0.9883 1.1492 0.6937 0.165 Uiso 0.25 1 calc PR K 1
N250 N 0.2509(5) 0.3164(5) 0.3033(5) 0.045(2) Uiso 0.50 1 d PD O .
C251 C 0.2549(18) 0.3259(18) 0.3573(11) 0.074(9) Uiso 0.25 1 d PD . .
C252 C 0.280(3) 0.314(3) 0.412(2) 0.115(15) Uiso 0.25 1 d PD O 2
C253 C 0.8875(10) 1.0386(13) 0.6407(14) 0.060(7) Uani 0.25 1 d PDU K 1
H25A H 0.8641 1.0374 0.5989 0.090 Uiso 0.25 1 calc PR K 1
H25B H 0.8891 1.0775 0.6769 0.090 Uiso 0.25 1 calc PR K 1
H25C H 0.8606 0.9941 0.6385 0.090 Uiso 0.25 1 calc PR K 1
C254 C 0.9570(12) 1.0483(13) 0.6519(10) 0.085(8) Uani 0.25 1 d PDU K 1
C263 C 1.1373(9) 0.6862(9) 0.4696(9) 0.076(4) Uiso 0.50 1 d PD . .
H26A H 1.1319 0.6948 0.4319 0.114 Uiso 0.50 1 calc PR . .
H26B H 1.1328 0.6386 0.4568 0.114 Uiso 0.50 1 calc PR . .
H26C H 1.1842 0.7206 0.5063 0.114 Uiso 0.50 1 calc PR . .
C300 C 0.6386(17) 0.4704(15) 0.3444(16) 0.158(11) Uiso 0.50 1 d PD . .
H30C H 0.6859 0.5087 0.3772 0.236 Uiso 0.50 1 calc PR . .
H30D H 0.6036 0.4750 0.3612 0.236 Uiso 0.50 1 calc PR . .
H30E H 0.6262 0.4729 0.3032 0.236 Uiso 0.50 1 calc PR . .
C301 C 0.6388(8) 0.4066(13) 0.3326(8) 0.129(9) Uiso 0.50 1 d PD . .
C302 C 0.6145(15) 0.3655(15) 0.3590(14) 0.148(10) Uiso 0.50 1 d PD . .
H30F H 0.6442 0.3419 0.3659 0.222 Uiso 0.50 1 calc PR . .
H30G H 0.5652 0.3302 0.3286 0.222 Uiso 0.50 1 calc PR . .
H30H H 0.6168 0.3951 0.4014 0.222 Uiso 0.50 1 calc PR . .
C303 C 0.4363(15) 0.3455(17) 0.3089(16) 0.068(8) Uiso 0.25 1 d PD . .
C304 C 0.3751(17) 0.361(3) 0.299(3) 0.24(2) Uiso 0.50 1 d PD O .
C305 C 0.3028(17) 0.339(2) 0.296(2) 0.108(14) Uiso 0.25 1 d PD . .
C401 C 0.112(2) 0.3596(18) -0.0544(16) 0.099(12) Uiso 0.25 1 d PD . .
H40C H 0.1193 0.3758 -0.0856 0.149 Uiso 0.25 1 calc PR . .
H40D H 0.0612 0.3294 -0.0712 0.149 Uiso 0.25 1 calc PR . .
H40E H 0.1386 0.3328 -0.0493 0.149 Uiso 0.25 1 calc PR . .
C402 C 0.1355(15) 0.4171(13) 0.0064(12) 0.057(7) Uiso 0.25 1 d PD . .
C410 C 0.4981(9) 1.0048(8) 0.2413(8) 0.066(4) Uani 0.50 1 d P . .
H41C H 0.4751 0.9835 0.1930 0.099 Uiso 0.50 1 calc PR . .
H41D H 0.5426 1.0469 0.2594 0.099 Uiso 0.50 1 calc PR . .
H41E H 0.4664 1.0178 0.2592 0.099 Uiso 0.50 1 calc PR . .
C411 C 0.5132(5) 0.9540(5) 0.2597(5) 0.031(2) Uani 0.50 1 d P . .
C412 C 0.4241(5) 0.6111(5) 0.0215(5) 0.062(2) Uiso 0.75 1 d PD C 1
H41F H 0.4666 0.6106 0.0483 0.093 Uiso 0.75 1 calc PR C 1
H41G H 0.4244 0.6564 0.0447 0.093 Uiso 0.75 1 calc PR C 1
H41H H 0.4239 0.6044 -0.0211 0.093 Uiso 0.75 1 calc PR C 1
C413 C 0.3626(6) 0.5563(6) 0.0107(6) 0.079(3) Uiso 0.75 1 d PD C 1
C206 C 0.2321(9) 0.0328(12) -0.0796(7) 0.119(7) Uani 0.50 1 d PDU . .

loop_
_atom_site_aniso_label
_atom_site_aniso_U_11
_atom_site_aniso_U_22
_atom_site_aniso_U_33
_atom_site_aniso_U_23
_atom_site_aniso_U_13
_atom_site_aniso_U_12
Ga1 0.0366(3) 0.0253(3) 0.0435(3) 0.0176(2) 0.0193(3) 0.0153(2)
O1 0.041(2) 0.0298(18) 0.054(2) 0.0237(17) 0.0264(18) 0.0192(16)
C1 0.034(3) 0.032(3) 0.030(3) 0.015(2) 0.012(2) 0.017(2)
Ga2 0.0355(3) 0.0254(3) 0.0364(3) 0.0160(2) 0.0160(2) 0.0140(2)
O2 0.0334(19) 0.0282(18) 0.055(2) 0.0221(17) 0.0227(17) 0.0155(15)
C2 0.042(3) 0.027(2) 0.040(3) 0.018(2) 0.021(2) 0.020(2)
Ga3 0.0314(3) 0.0258(3) 0.0403(3) 0.0169(2) 0.0172(2) 0.0136(2)
O3 0.0348(18) 0.0297(18) 0.046(2) 0.0226(16) 0.0206(16) 0.0184(15)
C3 0.029(2) 0.028(2) 0.035(3) 0.015(2) 0.012(2) 0.012(2)
Ga4 0.0431(3) 0.0378(3) 0.0261(3) 0.0108(2) 0.0121(2) 0.0240(3)
O4 0.035(2) 0.054(2) 0.054(2) 0.038(2) 0.0232(18) 0.0241(18)
C4 0.035(3) 0.026(2) 0.032(3) 0.015(2) 0.015(2) 0.016(2)
Ga5 0.0421(3) 0.0328(3) 0.0285(3) 0.0125(2) 0.0126(2) 0.0195(3)
O5 0.035(2) 0.080(3) 0.052(3) 0.044(2) 0.0142(19) 0.024(2)
C5 0.033(3) 0.026(2) 0.026(2) 0.011(2) 0.010(2) 0.011(2)
Ga6 0.0416(3) 0.0352(3) 0.0273(3) 0.0127(2) 0.0120(2) 0.0213(3)
O6 0.042(2) 0.063(3) 0.038(2) 0.030(2) 0.0176(18) 0.028(2)
C6 0.030(2) 0.028(2) 0.032(3) 0.014(2) 0.012(2) 0.010(2)
Ag7 0.0582(5) 0.0299(4) 0.0433(5) 0.0214(4) 0.0179(4) 0.0237(4)
O7 0.048(2) 0.0369(19) 0.0300(19) 0.0164(16) 0.0161(16) 0.0246(17)
N7 0.028(4) 0.025(4) 0.027(4) 0.015(3) 0.009(3) 0.014(3)
C7 0.035(3) 0.023(2) 0.029(3) 0.011(2) 0.013(2) 0.0097(19)
O8 0.063(3) 0.055(2) 0.0268(19) 0.0180(18) 0.0199(18) 0.044(2)
C8 0.036(3) 0.019(2) 0.029(2) 0.0089(19) 0.013(2) 0.0121(19)
O9 0.050(2) 0.045(2) 0.0293(19) 0.0152(17) 0.0165(17) 0.0300(19)
C9 0.034(3) 0.028(2) 0.034(3) 0.016(2) 0.015(2) 0.014(2)
O10 0.061(3) 0.037(2) 0.030(2) 0.0079(17) 0.0183(19) 0.0116(19)
C10 0.031(3) 0.041(3) 0.043(3) 0.023(2) 0.016(2) 0.018(2)
O11 0.054(3) 0.040(2) 0.038(2) 0.0060(18) 0.016(2) 0.0055(19)
N11 0.114(12) 0.158(13) 0.100(11) 0.072(10) 0.045(9) 0.018(11)
C11 0.041(3) 0.038(3) 0.029(3) 0.019(2) 0.017(2) 0.023(2)
O12 0.047(2) 0.034(2) 0.049(2) 0.0132(18) 0.028(2) 0.0098(17)
C12 0.032(2) 0.022(2) 0.028(2) 0.0095(19) 0.012(2) 0.0117(19)
O13 0.0372(19) 0.0274(17) 0.048(2) 0.0172(16) 0.0225(17) 0.0155(15)
C13 0.032(2) 0.023(2) 0.027(2) 0.0079(19) 0.010(2) 0.0108(19)
O14 0.0348(19) 0.0268(18) 0.054(2) 0.0189(17) 0.0216(17) 0.0160(15)
C14 0.036(3) 0.029(2) 0.033(3) 0.013(2) 0.014(2) 0.013(2)
O15 0.0365(19) 0.0277(17) 0.043(2) 0.0175(16) 0.0198(16) 0.0162(15)
C15 0.035(3) 0.029(2) 0.029(3) 0.011(2) 0.014(2) 0.014(2)
O16 0.043(2) 0.039(2) 0.0291(19) 0.0144(16) 0.0132(16) 0.0228(17)
C16 0.037(3) 0.036(3) 0.031(3) 0.014(2) 0.016(2) 0.020(2)
O17 0.067(3) 0.048(2) 0.032(2) 0.0153(18) 0.0193(19) 0.042(2)
C17 0.044(3) 0.039(3) 0.024(3) 0.010(2) 0.011(2) 0.023(2)
O18 0.044(2) 0.042(2) 0.0287(19) 0.0121(16) 0.0122(16) 0.0253(17)
C18 0.042(3) 0.038(3) 0.033(3) 0.016(2) 0.018(2) 0.025(2)
O19 0.072(3) 0.037(2) 0.037(2) 0.0143(18) 0.027(2) 0.024(2)
C19 0.032(3) 0.037(3) 0.030(3) 0.014(2) 0.015(2) 0.016(2)
O20 0.124(5) 0.040(2) 0.055(3) 0.016(2) 0.062(3) 0.017(3)
C20 0.032(3) 0.030(2) 0.026(2) 0.011(2) 0.010(2) 0.012(2)
O21 0.080(3) 0.040(2) 0.046(3) 0.019(2) 0.033(2) 0.011(2)
C21 0.033(3) 0.031(3) 0.032(3) 0.012(2) 0.015(2) 0.017(2)
O22 0.054(2) 0.066(3) 0.058(3) 0.046(2) 0.035(2) 0.034(2)
C22 0.030(2) 0.033(3) 0.032(3) 0.013(2) 0.011(2) 0.016(2)
O23 0.044(2) 0.080(3) 0.066(3) 0.054(3) 0.038(2) 0.035(2)
C23 0.040(3) 0.041(3) 0.026(3) 0.012(2) 0.013(2) 0.021(2)
O24 0.037(2) 0.040(2) 0.054(2) 0.0294(19) 0.0238(18) 0.0187(17)
C24 0.040(3) 0.031(3) 0.036(3) 0.008(2) 0.014(2) 0.011(2)
O25 0.040(2) 0.0265(17) 0.042(2) 0.0186(16) 0.0172(17) 0.0155(15)
C25 0.035(3) 0.031(3) 0.042(3) 0.016(2) 0.017(2) 0.015(2)
O26 0.042(2) 0.0240(17) 0.060(3) 0.0224(17) 0.0258(19) 0.0162(15)
C26 0.031(2) 0.032(3) 0.033(3) 0.016(2) 0.015(2) 0.018(2)
O27 0.041(2) 0.0289(18) 0.049(2) 0.0184(17) 0.0215(18) 0.0189(16)
C27 0.030(2) 0.029(2) 0.028(3) 0.009(2) 0.008(2) 0.015(2)
O28 0.051(2) 0.0314(19) 0.046(2) 0.0142(17) 0.0226(19) 0.0179(17)
C28 0.037(3) 0.035(3) 0.039(3) 0.019(2) 0.016(2) 0.020(2)
O29 0.067(3) 0.035(2) 0.052(3) 0.0134(19) 0.036(2) 0.010(2)
C29 0.037(3) 0.033(3) 0.029(3) 0.012(2) 0.010(2) 0.012(2)
O30 0.064(3) 0.041(2) 0.041(2) 0.0106(19) 0.029(2) 0.015(2)
C30 0.046(3) 0.031(3) 0.035(3) 0.008(2) 0.017(2) 0.012(2)
O31 0.048(2) 0.068(3) 0.049(2) 0.040(2) 0.025(2) 0.030(2)
C31 0.048(3) 0.040(3) 0.040(3) 0.007(3) 0.015(3) 0.012(3)
O32 0.064(3) 0.064(3) 0.057(3) 0.044(2) 0.035(2) 0.039(2)
C32 0.065(4) 0.037(3) 0.063(5) -0.004(3) 0.014(4) 0.014(3)
O33 0.057(2) 0.056(2) 0.044(2) 0.033(2) 0.028(2) 0.034(2)
C33 0.046(3) 0.036(3) 0.039(3) 0.011(2) 0.018(3) 0.008(2)
O34 0.049(2) 0.0322(19) 0.0301(19) 0.0128(16) 0.0154(17) 0.0205(17)
C34 0.074(5) 0.041(4) 0.070(5) 0.012(4) 0.026(4) 0.017(3)
O35 0.045(2) 0.0350(19) 0.0310(19) 0.0145(16) 0.0116(16) 0.0230(17)
C35 0.10(3) 0.042(16) 0.08(2) 0.016(15) 0.014(19) 0.035(17)
O36 0.045(2) 0.0254(17) 0.0314(19) 0.0109(15) 0.0146(16) 0.0179(15)
C36 0.25(6) 0.06(2) 0.05(2) 0.019(19) 0.01(3) -0.04(3)
O37 0.063(3) 0.045(2) 0.043(2) 0.015(2) 0.013(2) 0.020(2)
C37 0.179(14) 0.138(11) 0.107(9) 0.060(9) 0.064(9) 0.102(11)
O38 0.057(3) 0.044(2) 0.040(2) 0.0142(19) 0.019(2) 0.024(2)
C38 0.26(2) 0.115(11) 0.154(14) 0.025(10) 0.064(15) 0.118(14)
O39 0.062(3) 0.055(3) 0.043(2) 0.029(2) 0.028(2) 0.023(2)
C39 0.035(3) 0.038(3) 0.040(3) 0.018(2) 0.015(2) 0.016(2)
O40 0.045(2) 0.045(2) 0.036(2) 0.0191(18) 0.0142(18) 0.0118(18)
C40 0.036(3) 0.045(3) 0.045(3) 0.022(3) 0.017(2) 0.021(2)
O41 0.053(3) 0.056(3) 0.046(2) 0.016(2) 0.014(2) 0.032(2)
C41 0.045(3) 0.065(4) 0.047(4) 0.016(3) 0.012(3) 0.025(3)
O42 0.046(2) 0.045(2) 0.044(2) 0.0250(19) 0.0146(19) 0.0155(19)
C42 0.049(4) 0.112(7) 0.063(5) 0.049(5) 0.019(4) 0.046(4)
O43 0.043(3) 0.069(3) 0.083(4) 0.030(3) 0.018(3) 0.020(2)
C43 0.040(3) 0.050(3) 0.041(3) 0.022(3) 0.015(3) 0.021(3)
O44 0.053(3) 0.040(2) 0.065(3) 0.022(2) 0.018(2) 0.014(2)
C44 0.049(4) 0.077(5) 0.055(4) 0.027(4) 0.019(3) 0.039(4)
O45 0.058(3) 0.043(2) 0.037(2) 0.0203(18) 0.0239(19) 0.0170(19)
C45 0.059(5) 0.103(7) 0.069(5) 0.026(5) 0.011(4) 0.042(5)
O46 0.043(2) 0.051(2) 0.044(2) 0.021(2) 0.0194(19) 0.0163(19)
C46 0.113(9) 0.184(13) 0.076(7) 0.063(8) 0.015(6) 0.086(9)
O47 0.044(2) 0.041(2) 0.055(3) 0.021(2) 0.018(2) 0.0131(18)
C47 0.041(3) 0.032(3) 0.027(2) 0.014(2) 0.017(2) 0.016(2)
O48 0.046(2) 0.067(3) 0.046(3) 0.017(2) 0.019(2) 0.016(2)
C48 0.038(3) 0.029(2) 0.030(3) 0.017(2) 0.018(2) 0.014(2)
O49 0.055(7) 0.130(12) 0.091(10) 0.084(10) 0.047(7) 0.058(8)
C49 0.042(3) 0.032(3) 0.038(3) 0.018(2) 0.022(2) 0.020(2)
O50 0.069(8) 0.097(10) 0.086(10) 0.057(9) 0.042(7) 0.049(8)
C50 0.039(3) 0.025(2) 0.029(2) 0.014(2) 0.017(2) 0.014(2)
O51 0.105(17) 0.076(7) 0.055(12) 0.009(8) 0.028(13) -0.012(13)
C51 0.039(3) 0.031(2) 0.024(2) 0.012(2) 0.018(2) 0.016(2)
O52 0.070(14) 0.066(6) 0.056(12) 0.007(7) 0.017(11) 0.010(10)
C52 0.040(3) 0.034(3) 0.025(2) 0.014(2) 0.016(2) 0.017(2)
C53 0.039(3) 0.033(3) 0.027(3) 0.013(2) 0.018(2) 0.016(2)
C54 0.033(3) 0.031(3) 0.032(3) 0.011(2) 0.017(2) 0.010(2)
N55 0.099(12) 0.120(15) 0.095(12) 0.034(11) 0.034(10) 0.083(12)
C55 0.041(3) 0.033(3) 0.034(3) 0.014(2) 0.019(2) 0.019(2)
O56 0.045(4) 0.032(4) 0.032(4) 0.013(3) 0.006(3) 0.019(3)
C56 0.048(3) 0.033(3) 0.028(3) 0.010(2) 0.017(2) 0.022(2)
O57 0.035(4) 0.022(3) 0.068(6) 0.021(4) 0.017(4) 0.007(3)
C57 0.037(3) 0.037(3) 0.028(3) 0.012(2) 0.012(2) 0.016(2)
O58 0.040(4) 0.023(3) 0.065(5) 0.026(4) 0.011(4) 0.014(3)
C58 0.034(3) 0.033(3) 0.035(3) 0.014(2) 0.020(2) 0.015(2)
C59 0.037(3) 0.035(3) 0.036(3) 0.016(2) 0.022(2) 0.015(2)
C60 0.037(3) 0.036(3) 0.034(3) 0.014(2) 0.015(2) 0.018(2)
C61 0.041(3) 0.037(3) 0.036(3) 0.020(2) 0.021(2) 0.025(2)
C62 0.054(3) 0.032(3) 0.034(3) 0.013(2) 0.018(3) 0.017(2)
C63 0.080(5) 0.042(3) 0.038(3) 0.017(3) 0.036(3) 0.024(3)
C64 0.063(4) 0.039(3) 0.044(3) 0.024(3) 0.030(3) 0.023(3)
C65 0.048(3) 0.037(3) 0.038(3) 0.017(2) 0.024(3) 0.025(2)
C66 0.037(3) 0.038(3) 0.035(3) 0.018(2) 0.016(2) 0.020(2)
C67 0.043(3) 0.039(3) 0.041(3) 0.020(3) 0.021(3) 0.022(2)
O68 0.051(6) 0.043(5) 0.052(6) 0.006(4) 0.001(5) -0.005(4)
C68 0.039(3) 0.031(3) 0.044(3) 0.020(2) 0.021(2) 0.019(2)
O69 0.077(4) 0.066(3) 0.053(3) 0.023(3) 0.020(3) 0.010(3)
C69 0.056(3) 0.041(3) 0.045(3) 0.028(3) 0.032(3) 0.028(3)
O70 0.138(10) 0.060(7) 0.056(6) 0.009(5) 0.047(7) -0.030(7)
C70 0.042(3) 0.040(3) 0.054(4) 0.027(3) 0.029(3) 0.020(2)
O71 0.047(10) 0.054(11) 0.079(13) -0.006(10) 0.021(9) -0.003(8)
C71 0.042(3) 0.031(3) 0.041(3) 0.019(2) 0.023(2) 0.019(2)
C72 0.038(3) 0.026(2) 0.035(3) 0.013(2) 0.018(2) 0.016(2)
C73 0.038(3) 0.032(3) 0.039(3) 0.016(2) 0.024(2) 0.017(2)
C74 0.038(3) 0.032(3) 0.033(3) 0.016(2) 0.021(2) 0.018(2)
C75 0.049(3) 0.045(3) 0.040(3) 0.015(3) 0.023(3) 0.016(3)
C76 0.057(4) 0.068(5) 0.059(4) 0.026(4) 0.037(4) 0.019(3)
C77 0.087(7) 0.123(9) 0.114(8) 0.047(7) 0.080(7) 0.034(6)
C78 0.157(14) 0.203(17) 0.149(14) 0.089(13) 0.087(12) 0.096(13)
C79 0.040(3) 0.043(3) 0.051(4) 0.017(3) 0.023(3) 0.022(3)
C80 0.057(4) 0.043(3) 0.075(5) 0.027(3) 0.037(4) 0.025(3)
C81 0.064(4) 0.059(4) 0.083(5) 0.038(4) 0.045(4) 0.036(4)
C82 0.088(6) 0.083(6) 0.131(8) 0.062(6) 0.077(6) 0.053(5)
C83 0.053(4) 0.049(3) 0.050(4) 0.017(3) 0.024(3) 0.032(3)
C84 0.114(8) 0.047(5) 0.152(10) 0.024(6) 0.079(8) 0.037(5)
C85 0.31(3) 0.174(14) 0.22(2) 0.125(15) 0.12(2) 0.145(17)
C86 0.33(3) 0.196(15) 0.22(2) 0.137(15) 0.15(2) 0.135(17)
C87 0.10(3) 0.050(19) 0.11(3) 0.017(19) 0.03(2) 0.031(19)
C88 0.07(3) 0.10(3) 0.12(4) 0.02(3) 0.02(2) 0.00(2)
C89 0.054(4) 0.037(3) 0.045(3) 0.015(3) 0.028(3) 0.020(3)
C90 0.075(5) 0.035(3) 0.061(4) 0.017(3) 0.043(4) 0.027(3)
C91 0.118(7) 0.043(4) 0.113(7) 0.026(4) 0.087(6) 0.041(4)
C92 0.143(10) 0.050(5) 0.145(10) 0.015(6) 0.103(9) 0.042(6)
C95 0.047(3) 0.027(2) 0.023(2) 0.014(2) 0.012(2) 0.017(2)
C96 0.044(3) 0.030(3) 0.030(3) 0.016(2) 0.015(2) 0.020(2)
N97 0.042(5) 0.022(4) 0.036(5) 0.013(4) 0.017(4) 0.013(4)
C97 0.047(3) 0.025(2) 0.039(3) 0.015(2) 0.019(2) 0.019(2)
C98 0.042(3) 0.030(3) 0.032(3) 0.016(2) 0.015(2) 0.018(2)
C99 0.046(3) 0.031(3) 0.031(3) 0.016(2) 0.017(2) 0.020(2)
C100 0.049(3) 0.030(3) 0.024(2) 0.016(2) 0.012(2) 0.016(2)
C101 0.047(3) 0.028(2) 0.034(3) 0.015(2) 0.015(2) 0.021(2)
C102 0.044(3) 0.032(3) 0.042(3) 0.021(2) 0.020(2) 0.024(2)
C103 0.042(3) 0.031(3) 0.046(3) 0.018(2) 0.021(3) 0.020(2)
C104 0.053(3) 0.035(3) 0.051(4) 0.021(3) 0.030(3) 0.021(3)
C105 0.056(4) 0.037(3) 0.042(3) 0.018(3) 0.025(3) 0.024(3)
C106 0.043(3) 0.028(3) 0.039(3) 0.015(2) 0.017(2) 0.020(2)
C107 0.044(3) 0.034(3) 0.042(3) 0.022(2) 0.019(2) 0.024(2)
C108 0.048(3) 0.035(3) 0.038(3) 0.020(2) 0.021(2) 0.023(2)
C109 0.049(3) 0.029(3) 0.035(3) 0.016(2) 0.018(2) 0.023(2)
C110 0.056(3) 0.037(3) 0.049(3) 0.027(3) 0.031(3) 0.026(3)
C111 0.056(3) 0.039(3) 0.041(3) 0.027(3) 0.025(3) 0.027(3)
C112 0.047(3) 0.032(3) 0.039(3) 0.020(2) 0.021(2) 0.020(2)
C113 0.054(3) 0.024(2) 0.031(3) 0.014(2) 0.019(2) 0.021(2)
C114 0.055(3) 0.026(2) 0.034(3) 0.017(2) 0.019(2) 0.019(2)
C115 0.054(3) 0.025(2) 0.034(3) 0.016(2) 0.019(2) 0.018(2)
C116 0.043(3) 0.027(2) 0.034(3) 0.018(2) 0.019(2) 0.014(2)
C117 0.037(3) 0.027(2) 0.029(3) 0.012(2) 0.011(2) 0.009(2)
C118 0.042(3) 0.033(3) 0.035(3) 0.019(2) 0.017(2) 0.019(2)
C119 0.038(3) 0.026(2) 0.031(3) 0.013(2) 0.014(2) 0.012(2)
C120 0.041(3) 0.025(2) 0.032(3) 0.016(2) 0.016(2) 0.009(2)
C121 0.045(3) 0.026(2) 0.037(3) 0.018(2) 0.019(2) 0.016(2)
C122 0.050(3) 0.031(3) 0.030(3) 0.018(2) 0.017(2) 0.017(2)
C123 0.064(4) 0.045(3) 0.045(3) 0.026(3) 0.020(3) 0.032(3)
C126 0.092(6) 0.084(6) 0.091(6) 0.050(5) 0.045(5) 0.050(5)
C127 0.100(8) 0.102(8) 0.112(9) 0.063(7) 0.024(6) 0.057(6)
C128 0.208(16) 0.129(11) 0.111(10) 0.081(10) 0.062(11) 0.038(11)
C130 0.054(3) 0.032(3) 0.041(3) 0.016(2) 0.017(3) 0.023(3)
C131 0.068(4) 0.050(4) 0.056(4) 0.026(3) 0.020(3) 0.037(3)
C132 0.107(9) 0.086(9) 0.059(8) 0.041(8) 0.031(7) 0.070(8)
C133 0.111(9) 0.103(10) 0.061(6) 0.044(8) 0.029(7) 0.074(8)
C134 0.105(7) 0.084(7) 0.058(6) 0.038(6) 0.034(5) 0.070(6)
C135 0.113(12) 0.095(13) 0.071(10) 0.033(11) 0.024(10) 0.068(11)
C136 0.063(4) 0.031(3) 0.050(4) 0.021(3) 0.025(3) 0.022(3)
C137 0.086(5) 0.042(4) 0.057(4) 0.022(3) 0.030(4) 0.032(4)
C138 0.104(6) 0.044(4) 0.093(6) 0.039(4) 0.058(5) 0.041(4)
C139 0.151(10) 0.089(7) 0.110(8) 0.064(7) 0.049(8) 0.075(7)
C140 0.087(5) 0.052(3) 0.058(4) 0.042(3) 0.037(3) 0.034(3)
C141 0.098(7) 0.077(7) 0.090(7) 0.048(6) 0.032(6) 0.028(6)
C142 0.118(8) 0.099(8) 0.104(8) 0.040(7) 0.028(7) 0.032(7)
C144 0.105(7) 0.061(6) 0.051(5) 0.043(5) 0.025(5) 0.040(5)
C145 0.135(7) 0.107(6) 0.088(6) 0.035(5) 0.012(5) 0.046(6)
C146 0.166(16) 0.109(12) 0.095(12) 0.065(10) 0.028(11) 0.072(11)
C202 0.117(14) 0.086(12) 0.114(15) -0.001(11) -0.039(12) 0.022(11)
C203 0.091(10) 0.043(7) 0.068(9) 0.033(7) -0.004(8) 0.001(7)
C204 0.075(10) 0.066(9) 0.072(10) 0.041(8) 0.012(8) 0.015(7)
C205 0.073(10) 0.163(16) 0.073(10) 0.059(11) 0.042(8) 0.044(11)
C208 0.121(17) 0.059(10) 0.129(19) 0.038(12) 0.035(14) 0.059(11)
C209 0.075(10) 0.047(8) 0.094(13) 0.018(9) 0.014(10) 0.048(8)
C210 0.050(4) 0.083(5) 0.056(4) 0.049(4) -0.010(3) -0.026(4)
C211 0.044(4) 0.073(5) 0.032(3) 0.024(3) 0.010(3) 0.000(3)
C214 0.088(12) 0.147(15) 0.098(12) 0.069(12) 0.028(10) -0.008(12)
C215 0.083(9) 0.100(10) 0.087(9) 0.030(9) 0.053(8) -0.009(9)
C216 0.090(12) 0.058(10) 0.120(14) 0.023(10) 0.010(11) 0.003(9)
C220 0.040(3) 0.081(5) 0.067(4) 0.058(4) 0.017(3) 0.008(3)
C221 0.069(16) 0.097(19) 0.080(18) -0.002(16) 0.007(15) 0.017(15)
C253 0.025(10) 0.042(12) 0.056(14) 0.004(10) -0.008(10) -0.005(9)
C254 0.053(11) 0.072(13) 0.072(13) 0.011(11) 0.005(10) 0.010(10)
C410 0.078(10) 0.051(8) 0.078(10) 0.047(8) 0.026(8) 0.029(7)
C411 0.023(5) 0.028(5) 0.034(5) 0.011(4) 0.012(4) 0.007(4)
C206 0.092(10) 0.164(13) 0.087(9) 0.082(9) 0.045(8) 0.009(10)

loop_
_atom_type_symbol
_atom_type_description
_atom_type_scat_dispersion_real
_atom_type_scat_dispersion_imag
_atom_type_scat_source
C C 0.0033 0.0016 'International Tables Vol C Tables 4.2.6.8 and 6.1.1.4'
H H 0.0000 0.0000 'International Tables Vol C Tables 4.2.6.8 and 6.1.1.4'
N N 0.0061 0.0033 'International Tables Vol C Tables 4.2.6.8 and 6.1.1.4'
O O 0.0106 0.0060 'International Tables Vol C Tables 4.2.6.8 and 6.1.1.4'
Ga Ga 0.2307 1.6083 'International Tables Vol C Tables 4.2.6.8 and 6.1.1.4'
Ag Ag -0.8971 1.1015 'International Tables Vol C Tables 4.2.6.8 and 6.1.1.4'

loop_
_geom_angle_atom_site_label_1
_geom_angle_atom_site_label_2
_geom_angle_atom_site_label_3
_geom_angle
_geom_angle_site_symmetry_1
_geom_angle_site_symmetry_3
O27 Ga1 O1 94.32(16) . .
O27 Ga1 O2 174.94(17) . .
O1 Ga1 O2 87.49(15) . .
O27 Ga1 O26 85.05(15) . .
O1 Ga1 O26 177.42(17) . .
O2 Ga1 O26 93.35(15) . .
O27 Ga1 O37 94.43(18) . .
O1 Ga1 O37 92.37(19) . .
O2 Ga1 O37 90.21(18) . .
O26 Ga1 O37 85.19(19) . .
O27 Ga1 O38 90.04(17) . .
O1 Ga1 O38 92.36(18) . .
O2 Ga1 O38 85.15(17) . .
O26 Ga1 O38 90.15(18) . .
O37 Ga1 O38 173.23(18) . .
C2 O1 Ga1 109.3(3) . .
C2 C1 C6 117.5(5) . .
C2 C1 C28 119.1(4) . .
C6 C1 C28 123.3(5) . .
O39 Ga2 O26 92.76(19) . .
O39 Ga2 O14 92.45(18) . .
O26 Ga2 O14 95.63(15) . .
O39 Ga2 O15 93.99(18) . .
O26 Ga2 O15 172.97(16) . .
O14 Ga2 O15 86.05(15) . .
O39 Ga2 O25 94.99(18) . .
O26 Ga2 O25 86.03(15) . .
O14 Ga2 O25 172.29(17) . .
O15 Ga2 O25 91.42(15) . .
O39 Ga2 O40 178.21(17) . .
O26 Ga2 O40 86.90(18) . .
O14 Ga2 O40 89.33(17) . .
O15 Ga2 O40 86.29(17) . .
O25 Ga2 O40 83.23(16) . .
C3 O2 Ga1 105.1(3) . .
C3 O2 Ga3 105.5(3) . .
Ga1 O2 Ga3 144.4(2) . .
O1 C2 C3 116.9(5) . .
O1 C2 C1 123.2(4) . .
C3 C2 C1 119.9(4) . .
O3 Ga3 O13 94.48(15) . .
O3 Ga3 O2 86.63(15) . .
O13 Ga3 O2 177.11(17) . .
O3 Ga3 O14 179.07(16) . .
O13 Ga3 O14 85.08(15) . .
O2 Ga3 O14 93.85(14) . .
O3 Ga3 O41 94.55(19) . .
O13 Ga3 O41 94.32(17) . .
O2 Ga3 O41 88.25(17) . .
O14 Ga3 O41 84.66(19) . .
O3 Ga3 O42 92.44(17) . .
O13 Ga3 O42 91.63(18) . .
O2 Ga3 O42 85.65(17) . .
O14 Ga3 O42 88.39(17) . .
O41 Ga3 O42 170.43(18) . .
C4 O3 Ga3 110.7(3) . .
C2 C3 O2 119.3(4) . .
C2 C3 C4 121.8(5) . .
O2 C3 C4 118.9(4) . .
O9 Ga4 O18 93.90(16) 2_666 .
O9 Ga4 O8 87.10(16) 2_666 2_666
O18 Ga4 O8 177.03(18) . 2_666
O9 Ga4 O17 176.31(18) 2_666 .
O18 Ga4 O17 85.40(15) . .
O8 Ga4 O17 93.78(15) 2_666 .
O9 Ga4 O44 93.9(2) 2_666 .
O18 Ga4 O44 90.84(19) . .
O8 Ga4 O44 86.3(2) 2_666 .
O17 Ga4 O44 89.7(2) . .
O9 Ga4 O43 92.3(2) 2_666 .
O18 Ga4 O43 94.5(2) . .
O8 Ga4 O43 88.2(2) 2_666 .
O17 Ga4 O43 84.1(2) . .
O44 Ga4 O43 171.4(2) . .
O3 C4 C5 124.4(4) . .
O3 C4 C3 116.3(4) . .
C5 C4 C3 119.3(5) . .
O17 Ga5 O35 95.61(16) . .
O17 Ga5 O16 86.75(16) . .
O35 Ga5 O16 175.49(17) . .
O17 Ga5 O45 89.47(19) . .
O35 Ga5 O45 90.62(17) . .
O16 Ga5 O45 93.24(17) . .
O17 Ga5 O36 176.43(17) . .
O35 Ga5 O36 86.41(15) . .
O16 Ga5 O36 91.04(15) . .
O45 Ga5 O36 93.46(17) . .
O17 Ga5 O46 89.75(19) . .
O35 Ga5 O46 88.52(18) . .
O16 Ga5 O46 87.65(18) . .
O45 Ga5 O46 178.78(17) . .
O36 Ga5 O46 87.36(17) . .
C4 C5 C6 117.7(4) . .
C4 C5 C7 118.8(4) . .
C6 C5 C7 123.5(5) . .
O34 Ga6 O7 94.07(16) . 2_666
O34 Ga6 O8 177.17(18) . 2_666
O7 Ga6 O8 87.45(15) 2_666 2_666
O34 Ga6 O35 84.89(15) . .
O7 Ga6 O35 177.27(16) 2_666 .
O8 Ga6 O35 93.70(15) 2_666 .
O34 Ga6 O48 90.8(2) . .
O7 Ga6 O48 93.54(19) 2_666 .
O8 Ga6 O48 86.7(2) 2_666 .
O35 Ga6 O48 89.01(18) . .
O34 Ga6 O47 94.09(17) . .
O7 Ga6 O47 92.68(18) 2_666 .
O8 Ga6 O47 88.22(18) 2_666 .
O35 Ga6 O47 84.88(18) . .
O48 Ga6 O47 171.79(19) . .
C1 C6 C5 123.8(5) . .
O56 Ag7 O57 50.7(2) . .
O56 Ag7 C114 130.1(2) . .
O57 Ag7 C114 94.1(2) . .
O56 Ag7 C107 93.1(2) . .
O57 Ag7 C107 131.7(2) . .
C114 Ag7 C107 87.51(18) . .
C16 O7 Ga6 109.7(3) . 2_666
O58 N7 O56 121.6(6) . .
O58 N7 O57 120.5(6) . .
O56 N7 O57 117.9(6) . .
C5 C7 C8 110.2(4) . .
C5 C7 C29 112.8(4) . .
C8 C7 C29 114.6(4) . .
C17 O8 Ga6 106.2(3) . 2_666
C17 O8 Ga4 105.8(3) . 2_666
Ga6 O8 Ga4 145.7(2) 2_666 2_666
C13 C8 C9 117.2(5) . .
C13 C8 C7 122.9(4) . .
C9 C8 C7 119.8(5) . .
C18 O9 Ga4 110.3(3) . 2_666
C10 C9 O4 114.7(5) . .
C10 C9 C8 120.8(5) . .
O4 C9 C8 124.5(5) . .
O5 C10 C9 119.6(5) . .
O5 C10 C11 119.4(5) . .
C9 C10 C11 121.0(5) . .
O6 C11 C10 115.9(5) . .
O6 C11 C12 124.1(5) . .
C10 C11 C12 119.9(5) . .
C11 C12 C13 117.1(5) . .
C11 C12 C14 120.6(5) . .
C13 C12 C14 122.3(5) . .
C48 O13 Ga3 111.2(3) . .
C8 C13 C12 123.9(5) . .
C49 O14 Ga2 108.0(2) . .
C49 O14 Ga3 106.6(2) . .
Ga2 O14 Ga3 140.0(2) . .
C12 C14 C33 115.2(5) . .
C12 C14 C15 109.9(4) . .
C33 C14 C15 112.7(5) . .
C50 O15 Ga2 109.8(2) . .
C20 C15 C16 117.6(5) . .
C20 C15 C14 123.2(5) . .
C16 C15 C14 119.2(5) . .
C55 O16 Ga5 109.5(2) . .
O7 C16 C17 117.7(5) . .
O7 C16 C15 123.7(5) . .
C17 C16 C15 118.6(5) . .
C56 O17 Ga5 107.8(2) . .
C56 O17 Ga4 107.1(2) . .
Ga5 O17 Ga4 142.8(2) . .
C18 C17 O8 119.1(4) . .
C18 C17 C16 123.0(5) . .
O8 C17 C16 117.9(5) . .
C57 O18 Ga4 111.2(2) . .
O9 C18 C17 116.8(5) . .
O9 C18 C19 123.8(5) . .
C17 C18 C19 119.4(5) . .
C20 C19 C18 117.3(5) . .
C20 C19 C21 123.0(5) . .
C18 C19 C21 119.7(4) . .
C15 C20 C19 124.1(5) . .
C19 C21 C22 110.2(4) . .
C19 C21 C39 112.7(4) . .
C22 C21 C39 113.5(4) . .
C27 C22 C23 116.8(5) . .
C27 C22 C21 122.2(5) . .
C23 C22 C21 121.0(5) . .
O10 C23 C24 114.5(5) . .
O10 C23 C22 124.5(5) . .
C24 C23 C22 121.0(5) . .
O11 C24 C25 119.4(5) . .
O11 C24 C23 120.7(5) . .
C25 C24 C23 119.9(5) . .
C96 O25 Ga2 109.5(2) . .
O12 C25 C26 125.5(5) . .
O12 C25 C24 114.0(5) . .
C26 C25 C24 120.5(5) . .
C97 O26 Ga2 108.0(2) . .
C97 O26 Ga1 107.6(2) . .
Ga2 O26 Ga1 142.37(19) . .
C27 C26 C25 118.2(5) . .
C27 C26 C28 121.9(5) . .
C25 C26 C28 119.8(5) . .
C98 O27 Ga1 112.0(2) . .
C26 C27 C22 123.5(5) . .
C1 C28 C43 113.8(4) . .
C1 C28 C26 109.8(4) . .
C43 C28 C26 114.3(5) . .
C30 C29 C7 114.0(5) . .
C29 C30 C31 113.2(5) . .
C32 C31 C30 114.5(6) . .
C14 C33 C34 114.1(6) . .
C117 O34 Ga6 111.8(2) . .
C35 C34 C37 89.1(16) . .
C35 C34 C33 112.3(17) . .
C37 C34 C33 117.2(8) . .
C118 O35 Ga5 107.5(2) . .
C118 O35 Ga6 106.6(2) . .
Ga5 O35 Ga6 141.2(2) . .
C36 C35 C34 118(4) . .
C119 O36 Ga5 109.4(2) . .
C34 C37 C38 112.3(11) . .
C40 C39 C21 113.0(4) . .
C39 C40 C41 114.3(5) . .
C42 C41 C40 114.1(6) . .
C44 C43 C28 113.1(5) . .
C45 C44 C43 114.9(6) . .
C46 C45 C44 111.3(8) . .
C52 C47 C48 117.8(4) . .
C52 C47 C74 123.1(4) . .
C48 C47 C74 119.1(4) . .
O13 C48 C47 124.2(4) . .
O13 C48 C49 117.2(4) . .
C47 C48 C49 118.5(4) . .
C50 C49 O14 120.6(4) . .
C50 C49 C48 122.4(4) . .
O14 C49 C48 117.0(4) . .
C49 C50 O15 115.4(4) . .
C49 C50 C51 121.1(5) . .
O15 C50 C51 123.5(4) . .
C50 C51 C52 115.7(5) . .
C50 C51 C53 121.2(4) . .
C52 C51 C53 123.0(5) . .
C47 C52 C51 124.4(4) . .
C51 C53 C75 112.1(4) . .
C51 C53 C54 109.6(4) . .
C75 C53 C54 114.3(5) . .
C59 C54 C55 117.1(5) . .
C59 C54 C53 122.3(5) . .
C55 C54 C53 120.6(5) . .
C56 C55 C54 120.1(5) . .
C56 C55 O16 115.7(4) . .
C54 C55 O16 124.2(5) . .
N7 O56 Ag7 96.9(4) . .
C55 C56 C57 122.2(5) . .
C55 C56 O17 120.2(4) . .
C57 C56 O17 117.6(4) . .
N7 O57 Ag7 94.2(4) . .
O18 C57 C56 116.6(4) . .
O18 C57 C58 124.3(5) . .
C56 C57 C58 119.0(5) . .
C57 C58 C59 117.2(5) . .
C57 C58 C60 120.0(5) . .
C59 C58 C60 122.8(5) . .
C54 C59 C58 124.2(5) . .
C58 C60 C61 109.1(4) . .
C58 C60 C79 113.1(5) . .
C61 C60 C79 114.9(5) . .
C66 C61 C62 117.4(5) . .
C66 C61 C60 123.3(5) . .
C62 C61 C60 119.1(5) . .
C63 C62 O19 114.7(5) . .
C63 C62 C61 120.6(5) . .
O19 C62 C61 124.6(5) . .
C64 C63 C62 120.8(6) . .
C64 C63 O20 119.7(5) . .
C62 C63 O20 119.5(5) . .
O21 C64 C63 118.3(5) . .
O21 C64 C65 121.4(5) . .
C63 C64 C65 120.3(6) . .
C64 C65 C66 117.8(5) . .
C64 C65 C67 119.7(5) . .
C66 C65 C67 122.5(5) . .
C61 C66 C65 123.0(5) . .
C83 C67 C68 112.2(5) . .
C83 C67 C65 113.7(5) . .
C68 C67 C65 111.9(4) . .
C73 C68 C69 117.7(5) . .
C73 C68 C67 122.5(5) . .
C69 C68 C67 119.8(5) . .
O22 C69 C70 120.1(5) . .
O22 C69 C68 120.3(5) . .
C70 C69 C68 119.6(5) . .
C69 C70 O23 118.2(5) . .
C69 C70 C71 121.7(5) . .
O23 C70 C71 120.1(5) . .
O24 C71 C70 115.7(5) . .
O24 C71 C72 124.4(5) . .
C70 C71 C72 119.9(5) . .
C73 C72 C71 117.5(5) . .
C73 C72 C74 122.4(5) . .
C71 C72 C74 120.1(5) . .
C68 C73 C72 123.6(5) . .
C47 C74 C72 109.6(4) . .
C47 C74 C89 113.8(4) . .
C72 C74 C89 113.8(5) . .
C53 C75 C76 113.9(5) . .
C77 C76 C75 113.1(7) . .
C78 C77 C76 115.3(10) . .
C80 C79 C60 112.5(5) . .
C79 C80 C81 115.1(6) . .
C82 C81 C80 114.0(7) . .
C84 C83 C67 113.7(6) . .
C87 C84 C85 116(2) . .
C87 C84 C83 116.4(18) . .
C85 C84 C83 119.5(13) . .
C84 C85 C86 105(2) . .
C84 C87 C88 105(3) . .
C90 C89 C74 112.9(5) . .
C91 C90 C89 112.4(6) . .
C90 C91 C92 112.1(7) . .
C96 C95 C100 116.6(5) . .
C96 C95 C122 119.9(5) . .
C100 C95 C122 123.4(4) . .
C97 C96 C95 121.2(5) . .
C97 C96 O25 115.2(4) . .
C95 C96 O25 123.5(5) . .
C96 C97 O26 121.0(4) . .
C96 C97 C98 122.0(5) . .
O26 C97 C98 117.0(4) . .
O27 C98 C99 124.9(5) . .
O27 C98 C97 116.4(4) . .
C99 C98 C97 118.6(5) . .
C98 C99 C100 118.1(5) . .
C98 C99 C101 118.5(5) . .
C100 C99 C101 123.4(5) . .
C95 C100 C99 123.4(5) . .
C99 C101 C102 108.7(4) . .
C99 C101 C123 114.6(5) . .
C102 C101 C123 113.5(4) . .
C103 C102 C107 117.9(5) . .
C103 C102 C101 120.3(5) . .
C107 C102 C101 121.7(5) . .
O28 C103 C104 115.6(5) . .
O28 C103 C102 124.4(5) . .
C104 C103 C102 120.0(5) . .
O29 C104 C105 119.5(5) . .
O29 C104 C103 119.9(5) . .
C105 C104 C103 120.6(5) . .
C104 C105 O30 117.8(5) . .
C104 C105 C106 120.7(5) . .
O30 C105 C106 121.5(5) . .
C107 C106 C105 117.8(5) . .
C107 C106 C108 120.9(5) . .
C105 C106 C108 121.3(5) . .
C106 C107 C102 123.0(5) . .
C106 C107 Ag7 97.7(3) . .
C102 C107 Ag7 103.1(3) . .
C109 C108 C106 111.1(4) . .
C109 C108 C130 113.6(5) . .
C106 C108 C130 111.2(5) . .
C110 C109 C114 117.4(5) . .
C110 C109 C108 120.5(5) . .
C114 C109 C108 122.1(5) . .
O31 C110 C109 120.8(5) . .
O31 C110 C111 117.7(5) . .
C109 C110 C111 121.5(5) . .
O32 C111 C112 120.6(5) . .
O32 C111 C110 119.8(5) . .
C112 C111 C110 119.6(5) . .
O33 C112 C111 114.6(4) . .
O33 C112 C113 125.1(5) . .
C111 C112 C113 120.4(5) . .
C114 C113 C112 118.0(5) . .
C114 C113 C115 122.9(5) . .
C112 C113 C115 119.1(5) . .
C113 C114 C109 123.1(5) . .
C113 C114 Ag7 98.8(3) . .
C109 C114 Ag7 95.4(3) . .
C113 C115 C116 109.2(4) . .
C113 C115 C136 113.9(5) . .
C116 C115 C136 112.6(5) . .
C117 C116 C121 118.5(5) . .
C117 C116 C115 119.4(5) . .
C121 C116 C115 122.1(5) . .
O34 C117 C116 124.5(4) . .
O34 C117 C118 116.2(4) . .
C116 C117 C118 119.3(5) . .
C119 C118 O35 120.6(4) . .
C119 C118 C117 121.7(5) . .
O35 C118 C117 117.7(4) . .
C118 C119 C120 121.0(5) . .
C118 C119 O36 116.0(4) . .
C120 C119 O36 123.0(4) . .
C119 C120 C121 117.0(5) . .
C119 C120 C122 120.3(5) . .
C121 C120 C122 122.5(5) . .
C120 C121 C116 122.4(5) . .
C120 C122 C95 109.8(4) . .
C120 C122 C140 113.2(5) . .
C95 C122 C140 113.4(5) . .
C126 C123 C101 116.3(6) . .
C123 C126 C127 115.4(8) . .
C128 C127 C126 110.7(10) . .
C131 C130 C108 111.5(5) . .
C134 C131 C130 112.1(10) . .
C134 C131 C132 9(10) . .
C130 C131 C132 113.4(16) . .
C135 C132 C131 124(6) . .
C131 C134 C133 106.3(17) . .
C137 C136 C115 110.0(5) . .
C138 C137 C136 113.0(6) . .
C139 C138 C137 112.7(8) . .
C141 C140 C144 82.4(12) . .
C141 C140 C122 120.1(10) . .
C144 C140 C122 115.0(7) . .
C140 C141 C142 117.7(19) . .
C145 C142 C141 101.5(18) . .
C140 C144 C145 115.2(11) . .
C142 C145 C146 84.0(17) . .
C142 C145 C144 93.7(14) . .
C146 C145 C144 104.9(15) . .
O67 C200 C263 113.8(13) . .
O67 C200 C201 124.7(13) . .
C263 C200 C201 121.5(14) . .
O68 C203 C202 121(2) . .
O68 C203 C204 121.3(16) . .
C202 C203 C204 117(2) . .
N55 C209 C208 170(3) . .
C220 C211 C210 121.7(8) . .
C220 C211 O69 119.4(7) . .
C210 C211 O69 118.6(7) . .
O70 C215 C216 123.0(18) . .
O70 C215 C214 126.1(19) . .
C216 C215 C214 111(2) . .
O59 C218 C217 120(4) . .
C251 N250 C305 121(3) . .
N250 C251 C252 148(5) . .
O71 C254 C221 118(3) . .
O71 C254 C253 129(2) . .
C221 C254 C253 113(3) . .
O73 C301 C302 136(3) . .
O73 C301 C300 97(2) . .
C302 C301 C300 127(3) . .
N73 C303 C304 166(4) . .
C303 C304 C305 145(4) . .
N250 C305 C304 164(5) . .
N212 C402 C401 169(4) . .
N97 C411 C410 177.9(12) . .
N49 C413 C412 164.0(18) . .
N11 C206 C205 168(3) . .

loop_
_geom_bond_atom_site_label_1
_geom_bond_atom_site_label_2
_geom_bond_distance
_geom_bond_site_symmetry_2
Ga1 O27 1.897(4) .
Ga1 O1 1.902(4) .
Ga1 O2 1.973(3) .
Ga1 O26 1.992(4) .
Ga1 O37 2.039(5) .
Ga1 O38 2.063(4) .
O1 C2 1.361(6) .
C1 C2 1.387(7) .
C1 C6 1.391(7) .
C1 C28 1.524(7) .
Ga2 O39 1.930(4) .
Ga2 O26 1.944(4) .
Ga2 O14 1.949(4) .
Ga2 O15 1.966(4) .
Ga2 O25 1.970(3) .
Ga2 O40 2.045(4) .
O2 C3 1.386(6) .
O2 Ga3 1.996(4) .
C2 C3 1.387(7) .
Ga3 O3 1.897(4) .
Ga3 O13 1.907(4) .
Ga3 O14 2.006(4) .
Ga3 O41 2.039(5) .
Ga3 O42 2.049(4) .
O3 C4 1.366(6) .
C3 C4 1.397(7) .
Ga4 O9 1.899(4) 2_666
Ga4 O18 1.910(4) .
Ga4 O8 1.982(4) 2_666
Ga4 O17 1.991(4) .
Ga4 O44 2.014(5) .
Ga4 O43 2.045(5) .
O4 C9 1.382(6) .
C4 C5 1.389(7) .
Ga5 O17 1.945(4) .
Ga5 O35 1.964(4) .
Ga5 O16 1.966(4) .
Ga5 O45 1.969(4) .
Ga5 O36 1.970(4) .
Ga5 O46 2.001(4) .
O5 C10 1.378(6) .
C5 C6 1.395(7) .
C5 C7 1.528(6) .
Ga6 O34 1.897(4) .
Ga6 O7 1.904(4) 2_666
Ga6 O8 1.969(4) 2_666
Ga6 O35 2.010(4) .
Ga6 O48 2.045(5) .
Ga6 O47 2.066(4) .
O6 C11 1.379(6) .
Ag7 O56 2.498(7) .
Ag7 O57 2.528(8) .
Ag7 C114 2.657(5) .
Ag7 C107 2.695(5) .
O7 C16 1.356(6) .
O7 Ga6 1.904(4) 2_666
N7 O58 1.228(7) .
N7 O56 1.233(7) .
N7 O57 1.278(8) .
C7 C8 1.530(7) .
C7 C29 1.529(7) .
O8 C17 1.391(6) .
O8 Ga6 1.969(4) 2_666
O8 Ga4 1.982(4) 2_666
C8 C13 1.383(7) .
C8 C9 1.404(7) .
O9 C18 1.371(6) .
O9 Ga4 1.899(4) 2_666
C9 C10 1.379(8) .
O10 C23 1.383(7) .
C10 C11 1.400(8) .
O11 C24 1.370(6) .
N11 C206 1.140(15) .
C11 C12 1.404(7) .
O12 C25 1.380(7) .
C12 C13 1.408(7) .
C12 C14 1.507(7) .
O13 C48 1.345(6) .
O14 C49 1.377(5) .
C14 C33 1.523(7) .
C14 C15 1.535(7) .
O15 C50 1.389(5) .
C15 C20 1.393(7) .
C15 C16 1.406(7) .
O16 C55 1.388(5) .
C16 C17 1.396(7) .
O17 C56 1.390(5) .
C17 C18 1.378(7) .
O18 C57 1.366(5) .
C18 C19 1.403(7) .
O19 C62 1.386(6) .
C19 C20 1.394(7) .
C19 C21 1.523(7) .
O20 C63 1.388(6) .
O21 C64 1.376(6) .
C21 C22 1.520(7) .
C21 C39 1.539(7) .
O22 C69 1.374(6) .
C22 C27 1.406(7) .
C22 C23 1.402(7) .
O23 C70 1.388(6) .
C23 C24 1.400(8) .
O24 C71 1.378(6) .
C24 C25 1.401(8) .
O25 C96 1.400(5) .
C25 C26 1.390(7) .
O26 C97 1.384(5) .
C26 C27 1.387(7) .
C26 C28 1.532(7) .
O27 C98 1.359(6) .
O28 C103 1.371(6) .
C28 C43 1.530(8) .
O29 C104 1.367(6) .
C29 C30 1.507(7) .
O30 C105 1.390(6) .
C30 C31 1.515(8) .
O31 C110 1.388(6) .
C31 C32 1.504(9) .
O32 C111 1.346(5) .
O33 C112 1.355(6) .
C33 C34 1.532(9) .
O34 C117 1.368(5) .
C34 C35 1.39(4) .
C34 C37 1.436(14) .
O35 C118 1.385(5) .
C35 C36 1.31(6) .
O36 C119 1.394(5) .
C37 C38 1.611(17) .
C39 C40 1.517(7) .
C40 C41 1.526(8) .
C41 C42 1.516(10) .
C43 C44 1.525(8) .
C44 C45 1.515(10) .
C45 C46 1.513(15) .
C47 C52 1.395(5) .
C47 C48 1.404(7) .
C47 C74 1.514(5) .
C48 C49 1.404(5) .
N49 C413 1.101(15) .
C49 C50 1.372(7) .
C50 C51 1.402(7) .
C51 C52 1.411(7) .
C51 C53 1.518(7) .
C53 C75 1.525(8) .
C53 C54 1.525(7) .
C54 C59 1.377(8) .
C54 C55 1.391(7) .
N55 C209 1.069(15) .
C55 C56 1.386(8) .
C56 C57 1.391(7) .
C57 C58 1.393(7) .
C58 C59 1.412(8) .
C58 C60 1.522(7) .
O59 C218 1.197(18) .
C60 C61 1.536(8) .
C60 C79 1.542(8) .
C61 C66 1.383(8) .
C61 C62 1.394(8) .
C62 C63 1.376(9) .
C63 C64 1.385(9) .
C64 C65 1.384(8) .
C65 C66 1.397(8) .
C65 C67 1.545(8) .
O67 C200 1.265(13) .
C67 C83 1.526(8) .
C67 C68 1.534(8) .
O68 C203 1.16(2) .
C68 C73 1.382(8) .
C68 C69 1.408(8) .
O69 C211 1.291(9) .
C69 C70 1.374(8) .
O70 C215 1.361(16) .
C70 C71 1.393(8) .
O71 C254 1.234(18) .
C71 C72 1.393(8) .
C72 C73 1.392(7) .
C72 C74 1.529(7) .
O73 C301 1.258(17) .
N73 C303 1.127(18) .
C74 C89 1.539(8) .
C75 C76 1.532(9) .
C76 C77 1.520(11) .
C77 C78 1.496(17) .
C79 C80 1.508(9) .
C80 C81 1.528(10) .
C81 C82 1.459(11) .
C83 C84 1.515(11) .
C84 C87 1.39(4) .
C84 C85 1.48(2) .
C85 C86 1.49(3) .
C87 C88 1.72(7) .
C89 C90 1.526(8) .
C90 C91 1.519(9) .
C91 C92 1.556(11) .
C95 C96 1.391(7) .
C95 C100 1.391(8) .
C95 C122 1.532(8) .
C96 C97 1.359(8) .
N97 C411 1.081(13) .
C97 C98 1.397(8) .
C98 C99 1.393(7) .
C99 C100 1.399(8) .
C99 C101 1.526(8) .
C101 C102 1.532(8) .
C101 C123 1.535(7) .
C102 C103 1.397(8) .
C102 C107 1.396(8) .
C103 C104 1.397(9) .
C104 C105 1.381(8) .
C105 C106 1.397(8) .
C106 C107 1.388(8) .
C106 C108 1.546(8) .
C108 C109 1.520(8) .
C108 C130 1.547(7) .
C109 C110 1.389(8) .
C109 C114 1.402(8) .
C110 C111 1.392(8) .
C111 C112 1.392(8) .
C112 C113 1.411(7) .
C113 C114 1.376(8) .
C113 C115 1.536(8) .
C115 C116 1.536(7) .
C115 C136 1.547(7) .
C116 C117 1.380(7) .
C116 C121 1.412(7) .
C117 C118 1.391(7) .
C118 C119 1.376(7) .
C119 C120 1.388(7) .
C120 C121 1.401(7) .
C120 C122 1.514(7) .
C122 C140 1.546(8) .
C123 C126 1.416(11) .
C126 C127 1.535(13) .
C127 C128 1.471(13) .
C130 C131 1.540(9) .
C131 C134 1.516(15) .
C131 C132 1.54(3) .
C132 C135 1.46(8) .
C133 C134 1.57(4) .
C136 C137 1.538(9) .
C137 C138 1.525(10) .
C138 C139 1.445(13) .
C140 C141 1.38(2) .
C140 C144 1.491(16) .
C141 C142 1.49(3) .
C142 C145 1.46(3) .
C144 C145 1.652(19) .
C145 C146 1.50(3) .
C200 C263 1.457(15) .
C200 C201 1.489(15) .
C202 C203 1.44(3) .
C203 C204 1.55(3) .
C205 C206 1.451(16) .
C208 C209 1.374(16) .
C210 C211 1.214(9) .
C211 C220 1.186(9) .
N212 C402 1.119(18) .
C214 C215 1.444(17) .
C215 C216 1.425(17) .
C217 C218 1.41(2) .
C221 C254 1.385(19) .
N250 C251 1.212(18) .
N250 C305 1.191(18) .
C251 C252 1.44(3) .
C253 C254 1.406(18) .
C300 C301 1.382(18) .
C301 C302 1.372(18) .
C303 C304 1.465(19) .
C304 C305 1.483(19) .
C401 C402 1.386(19) .
C410 C411 1.471(16) .
C412 C413 1.415(12) .
